data_4104135
loop_
_publ_author_name
'Asha Brown'
'Kathleen M. Mullen'
'Jay Ryu'
'Micha\/l J. Chmielewski'
'S\'ergio M. Santos'
'Vitor Felix'
'Amber L. Thompson'
'John E. Warren'
'Sofia I. Pascu'
'Paul D. Beer'

_publ_contact_author 'Paul D. Beer'
_publ_contact_author_email paul.beer@chem.ox.ac.uk
_publ_section_title
;
 Interlocked Host Anion Recognition by an Indolocarbazole-Containing
 [2]Rotaxane
;
_journal_name_full 'Journal of the American Chemical Society'
_journal_page_first 4937
_journal_page_last 4952
_journal_paper_doi 10.1021/ja809905x
_journal_volume 131
_journal_year 2009
_chemical_formula_moiety 'C152 H135 F48 N25 O4 P8'
_chemical_formula_sum 'C152 H135 F48 N25 O4 P8'
_chemical_formula_weight 3535.60
_space_group_IT_number 14
_symmetry_cell_setting monoclinic
_symmetry_space_group_name_Hall '-P 2yn'
_symmetry_space_group_name_H-M 'P 1 21/n 1'
_atom_sites_solution_hydrogens geom
_atom_sites_solution_primary direct
_cell_angle_alpha 90
_cell_angle_beta 108.36(1)
_cell_angle_gamma 90
_cell_formula_units_Z 4
_cell_length_a 20.1802(5)
_cell_length_b 28.0519(8)
_cell_length_c 29.3278(8)
_cell_measurement_reflns_used 32194
_cell_measurement_temperature 150(2)
_cell_measurement_theta_max 25
_cell_measurement_theta_min 0
_cell_volume 15757.1(12)
_computing_cell_refinement 'Bruker SAINT'
_computing_data_collection 'Bruker APEX2'
_computing_data_reduction 'Bruker SAINT'
_computing_molecular_graphics 'CAMERON (Watkin et al., 1996)'
_computing_publication_material 'CRYSTALS (Betteridge et al., 2003)'
_computing_structure_refinement 'CRYSTALS (Betteridge et al., 2003)'
_computing_structure_solution 'SIR92 (Altomare et al., 1994)'
_diffrn_ambient_temperature 150(2)
_diffrn_detector_area_resol_mean 8
_diffrn_measured_fraction_theta_full 0.998
_diffrn_measured_fraction_theta_max 0.998
_diffrn_measurement_device_type 'Bruker SMART APEX2 CCD'
_diffrn_measurement_method 'fine-slice \w scans'
_diffrn_radiation_monochromator 'silicon 111'
_diffrn_radiation_source 'Daresbury SRS station 9.8'
_diffrn_radiation_type synchrotron
_diffrn_radiation_wavelength 0.69420
_diffrn_reflns_av_R_equivalents 0.039
_diffrn_reflns_limit_h_max 23
_diffrn_reflns_limit_h_min -25
_diffrn_reflns_limit_k_max 35
_diffrn_reflns_limit_k_min 0
_diffrn_reflns_limit_l_max 36
_diffrn_reflns_limit_l_min 0
_diffrn_reflns_number 32194
_diffrn_reflns_theta_full 25.000
_diffrn_reflns_theta_max 25.718
_diffrn_reflns_theta_min 1.257
_diffrn_standards_decay_% 5
_diffrn_standards_number 0
_exptl_absorpt_coefficient_mu 0.208
_exptl_absorpt_correction_T_max 1
_exptl_absorpt_correction_T_min 1
_exptl_absorpt_correction_type multi-scan
_exptl_absorpt_process_details 'Bruker SADABS'
_exptl_crystal_colour red
_exptl_crystal_density_diffrn 1.490
_exptl_crystal_density_meas ?
_exptl_crystal_description block
_exptl_crystal_F_000 7224
_exptl_crystal_size_max 0.02
_exptl_crystal_size_mid 0.02
_exptl_crystal_size_min 0.01
_refine_diff_density_max 1.72
_refine_diff_density_min -2.46
_refine_ls_extinction_method none
_refine_ls_goodness_of_fit_ref 1.0987
_refine_ls_hydrogen_treatment noref
_refine_ls_matrix_type full
_refine_ls_number_parameters 1761
_refine_ls_number_reflns 12260
_refine_ls_number_restraints 446
_refine_ls_R_factor_all 0.2148
_refine_ls_R_factor_gt 0.1422
_refine_ls_shift/su_max 0.049166
_refine_ls_structure_factor_coef F
_refine_ls_weighting_details
;
 Method, part 1, Chebychev polynomial, (Watkin, 1994, Prince, 1982)
 [weight] = 1.0/[A~0~*T~0~(x)+A~1~*T~1~(x) ... +A~n-1~]*T~n-1~(x)]
 where A~i~ are the Chebychev coefficients listed below and x= Fcalc/Fmax
 Method = Robust Weighting (Prince, 1982)
 W = [weight] * [1-(deltaF/6*sigmaF)^2^]^2^
 A~i~ are:
 1.81 1.87 1.06 
;
_refine_ls_weighting_scheme calc
_refine_ls_wR_factor_all 0.1927
_refine_ls_wR_factor_gt 0.1570
_refine_ls_wR_factor_ref 0.1570
_reflns_limit_h_max 23
_reflns_limit_h_min -25
_reflns_limit_k_max 35
_reflns_limit_k_min 0
_reflns_limit_l_max 36
_reflns_limit_l_min 0
_reflns_number_gt 12260
_reflns_number_total 32194
_reflns_threshold_expression I>3.00u(I)
_oxford_refine_ls_scale 0.0727(3)
_cod_data_source_file ja809905x_si_002_1.cif
_cod_data_source_block pseudorotaxane
_cod_depositor_comments
;
The following automatic conversions were performed:

'_exptl_crystal_density_meas' value 'not measured' was changed to '?'
- the value is perceived as not measured.

Automatic conversion script
Id: cif_fix_values 3008 2015-01-20 13:52:24Z robertas 
;
_cod_original_sg_symbol_H-M 'P 1 21/n 1 '
_cod_database_code 4104135

loop_
_symmetry_equiv_pos_as_xyz
x,y,z
-x,-y,-z
-x+1/2,y+1/2,-z+1/2
x+1/2,-y+1/2,z+1/2

loop_
_atom_site_label
_atom_site_type_symbol
_atom_site_fract_x
_atom_site_fract_y
_atom_site_fract_z
_atom_site_U_iso_or_equiv
_atom_site_occupancy
_atom_site_adp_type
_atom_site_refinement_flags_posn
_atom_site_refinement_flags_adp
P1 P 0.53789(14) -0.00546(11) 0.74465(11) 0.0460 1.0000 Uani . .
P2 P 0.76505(16) -0.14440(12) 0.55792(13) 0.0570 1.0000 Uani . .
P3 P 0.95052(18) -0.26712(13) 0.72515(16) 0.0703 1.0000 Uani . .
P4 P 0.40303(15) -0.23496(11) 0.59249(10) 0.0465 1.0000 Uani . .
P5 P 0.47750(19) -0.27633(18) 0.78135(16) 0.0822 1.0000 Uani . .
P6 P 0.35298(15) -0.52775(12) 0.55503(11) 0.0515 1.0000 Uani . .
P7 P 0.48834(16) -0.45912(15) 0.79889(15) 0.0710 1.0000 Uani . .
P8 P 0.1062(3) -0.63505(13) 0.5798(2) 0.0956 1.0000 Uani . .
C1 C 0.8701(6) -0.2303(4) 0.9547(3) 0.0464 1.0000 Uani . .
C2 C 0.8864(6) -0.1765(4) 0.9584(3) 0.0423 1.0000 Uani . .
C3 C 0.9476(6) -0.1594(4) 0.9539(3) 0.0416 1.0000 Uani . .
C4 C 0.9592(5) -0.1120(4) 0.9510(4) 0.0421 1.0000 Uani . .
C5 C 0.9070(5) -0.0790(3) 0.9524(3) 0.0349 1.0000 Uani . .
C6 C 0.8467(6) -0.0968(4) 0.9605(4) 0.0495 1.0000 Uani . .
C7 C 0.8373(6) -0.1455(4) 0.9638(4) 0.0500 1.0000 Uani . .
C8 C 0.9132(5) -0.0269(4) 0.9429(4) 0.0420 1.0000 Uani . .
C9 C 0.8107(5) -0.0181(4) 0.8712(4) 0.0404 1.0000 Uani . .
C10 C 0.7792(5) -0.0160(4) 0.8221(3) 0.0362 1.0000 Uani . .
C11 C 0.8183(5) -0.0146(3) 0.7915(3) 0.0309 1.0000 Uani . .
C12 C 0.8924(5) -0.0134(3) 0.8128(4) 0.0344 1.0000 Uani . .
C13 C 0.9217(5) -0.0156(4) 0.8615(3) 0.0383 1.0000 Uani . .
C14 C 0.6880(5) -0.0324(4) 0.6698(4) 0.0441 1.0000 Uani . .
C15 C 0.7167(4) -0.0301(4) 0.7182(3) 0.0361 1.0000 Uani . .
C16 C 0.7875(5) -0.0152(3) 0.7386(3) 0.0312 1.0000 Uani . .
C17 C 0.8219(5) -0.0017(4) 0.7081(4) 0.0443 1.0000 Uani . .
C18 C 0.7915(6) -0.0040(4) 0.6588(4) 0.0478 1.0000 Uani . .
C19 C 0.6916(5) -0.0228(4) 0.5881(4) 0.0394 1.0000 Uani . .
C20 C 0.6350(6) 0.0150(4) 0.5706(4) 0.0504 1.0000 Uani . .
C21 C 0.6168(7) 0.0229(4) 0.5172(4) 0.0574 1.0000 Uani . .
C22 C 0.5940(5) -0.0290(4) 0.4472(3) 0.0347 1.0000 Uani . .
C23 C 0.5695(5) -0.0765(3) 0.4229(3) 0.0327 1.0000 Uani . .
C24 C 0.5456(5) -0.0780(4) 0.3733(3) 0.0361 1.0000 Uani . .
C25 C 0.5251(5) -0.1208(4) 0.3510(3) 0.0402 1.0000 Uani . .
C26 C 0.5274(5) -0.1622(3) 0.3760(3) 0.0329 1.0000 Uani . .
C27 C 0.5509(4) -0.1606(3) 0.4273(3) 0.0295 1.0000 Uani . .
C28 C 0.5721(4) -0.1174(3) 0.4499(3) 0.0299 1.0000 Uani . .
C29 C 0.5490(5) -0.2058(4) 0.4538(4) 0.0388 1.0000 Uani . .
C30 C 0.5706(5) -0.2465(3) 0.5297(3) 0.0390 1.0000 Uani . .
C31 C 0.6089(5) -0.2381(3) 0.5821(3) 0.0325 1.0000 Uani . .
C32 C 0.6106(5) -0.2843(3) 0.6086(3) 0.0358 1.0000 Uani . .
C33 C 0.6115(5) -0.2777(4) 0.6932(4) 0.0400 1.0000 Uani . .
C34 C 0.6478(5) -0.2709(4) 0.7416(4) 0.0406 1.0000 Uani . .
C35 C 0.7187(5) -0.2670(3) 0.7565(3) 0.0322 1.0000 Uani . .
C36 C 0.7544(6) -0.2691(4) 0.7228(4) 0.0457 1.0000 Uani . .
C37 C 0.7168(6) -0.2755(4) 0.6758(4) 0.0446 1.0000 Uani . .
C38 C 0.7619(7) -0.2481(4) 0.8900(4) 0.0536 1.0000 Uani . .
C39 C 0.7252(6) -0.2564(4) 0.8431(4) 0.0470 1.0000 Uani . .
C40 C 0.7576(5) -0.2594(3) 0.8088(3) 0.0336 1.0000 Uani . .
C41 C 0.8306(5) -0.2544(3) 0.8245(4) 0.0396 1.0000 Uani . .
C42 C 0.8653(5) -0.2464(4) 0.8732(4) 0.0428 1.0000 Uani . .
C43 C 0.2976(6) -0.4979(4) 0.9299(4) 0.0463 1.0000 Uani . .
C44 C 0.3096(5) -0.5503(4) 0.9362(4) 0.0431 1.0000 Uani . .
C45 C 0.3719(6) -0.5704(4) 0.9327(5) 0.0577 1.0000 Uani . .
C46 C 0.3810(5) -0.6185(4) 0.9342(5) 0.0544 1.0000 Uani . .
C47 C 0.3280(6) -0.6498(4) 0.9372(4) 0.0458 1.0000 Uani . .
C48 C 0.2661(6) -0.6305(4) 0.9405(4) 0.0510 1.0000 Uani . .
C49 C 0.2577(6) -0.5807(4) 0.9405(4) 0.0488 1.0000 Uani . .
C50 C 0.3334(7) -0.7027(4) 0.9328(4) 0.0568 1.0000 Uani . .
C51 C 0.3771(6) -0.7188(4) 0.8651(5) 0.0582 1.0000 Uani . .
C52 C 0.3666(6) -0.7278(4) 0.8171(5) 0.0588 1.0000 Uani . .
C53 C 0.3014(6) -0.7319(4) 0.7847(5) 0.0527 1.0000 Uani . .
C54 C 0.2458(7) -0.7301(5) 0.8043(5) 0.0693 1.0000 Uani . .
C55 C 0.2600(8) -0.7213(5) 0.8526(6) 0.0678 1.0000 Uani . .
C56 C 0.2221(9) -0.7416(8) 0.6510(6) 0.1070 1.0000 Uani . .
C57 C 0.2267(7) -0.7383(7) 0.6999(6) 0.0831 1.0000 Uani . .
C58 C 0.2900(6) -0.7373(4) 0.7324(5) 0.0516 1.0000 Uani . .
C59 C 0.3460(8) -0.7428(9) 0.7165(6) 0.1186 1.0000 Uani . .
C60 C 0.3374(9) -0.7457(9) 0.6689(7) 0.1210 1.0000 Uani . .
C61 C 0.2709(9) -0.7392(8) 0.5853(10) 0.1476 1.0000 Uani D U
C62 C 0.3140(9) -0.7094(8) 0.5753(8) 0.1479 1.0000 Uani D U
C63 C 0.3165(10) -0.6854(10) 0.5378(8) 0.1478 1.0000 Uani D U
C64 C 0.2461(8) -0.6610(6) 0.4588(7) 0.0781 1.0000 Uani . .
C65 C 0.1871(7) -0.6289(5) 0.4299(6) 0.0672 1.0000 Uani . .
C66 C 0.1567(7) -0.6391(5) 0.3823(5) 0.0601 1.0000 Uani . .
C67 C 0.1046(8) -0.6105(6) 0.3549(5) 0.0701 1.0000 Uani . .
C68 C 0.0855(6) -0.5696(4) 0.3746(4) 0.0504 1.0000 Uani . .
C69 C 0.1175(6) -0.5574(4) 0.4214(4) 0.0447 1.0000 Uani . .
C70 C 0.1696(5) -0.5862(4) 0.4514(4) 0.0466 1.0000 Uani . .
C71 C 0.0938(6) -0.5137(4) 0.4410(4) 0.0526 1.0000 Uani . .
C72 C 0.1235(7) -0.4489(5) 0.4981(4) 0.0637 1.0000 Uani . .
C73 C 0.1581(6) -0.4493(4) 0.5522(4) 0.0524 1.0000 Uani . .
C74 C 0.1388(6) -0.4933(4) 0.5733(4) 0.0533 1.0000 Uani . .
C75 C 0.1175(6) -0.4813(4) 0.6502(4) 0.0497 1.0000 Uani . .
C76 C 0.1364(6) -0.4775(4) 0.6990(4) 0.0497 1.0000 Uani . .
C77 C 0.2063(5) -0.4826(4) 0.7258(4) 0.0401 1.0000 Uani . .
C78 C 0.2533(6) -0.4918(5) 0.7010(4) 0.0543 1.0000 Uani . .
C79 C 0.2290(6) -0.4954(5) 0.6513(4) 0.0624 1.0000 Uani . .
C80 C 0.2035(5) -0.4915(4) 0.8531(4) 0.0458 1.0000 Uani . .
C81 C 0.1811(5) -0.4878(4) 0.8035(4) 0.0441 1.0000 Uani . .
C82 C 0.2291(5) -0.4817(3) 0.7792(4) 0.0357 1.0000 Uani . .
C83 C 0.2990(5) -0.4761(4) 0.8054(4) 0.0441 1.0000 Uani . .
C84 C 0.3192(6) -0.4786(4) 0.8549(4) 0.0504 1.0000 Uani . .
C85 C 0.3080(7) -0.3601(5) 0.8320(4) 0.0697 1.0000 Uani D U
C86 C 0.3621(6) -0.3595(5) 0.8769(3) 0.0701 1.0000 Uani D U
C87 C 0.3424(6) -0.3635(5) 0.9193(4) 0.0703 1.0000 Uani D U
C88 C 0.2717(5) -0.3686(5) 0.9177(4) 0.0703 1.0000 Uani D U
C89 C 0.2187(6) -0.3696(5) 0.8723(3) 0.0706 1.0000 Uani D U
C90 C 0.2381(7) -0.3665(5) 0.8297(3) 0.0708 1.0000 Uani D U
C91 C 0.2007(6) -0.3654(5) 0.7798(4) 0.0718 1.0000 Uani D U
C92 C 0.1277(6) -0.3671(5) 0.7553(4) 0.0732 1.0000 Uani D U
C93 C 0.1060(7) -0.3605(5) 0.7046(4) 0.0745 1.0000 Uani D U
C94 C 0.1563(7) -0.3539(5) 0.6804(4) 0.0750 1.0000 Uani D U
C95 C 0.1497(7) -0.3442(5) 0.6316(3) 0.0763 1.0000 Uani D U
C96 C 0.0894(7) -0.3383(5) 0.5908(4) 0.0778 1.0000 Uani D U
C97 C 0.1013(7) -0.3269(5) 0.5467(4) 0.0786 1.0000 Uani D U
C98 C 0.1700(6) -0.3240(5) 0.5434(4) 0.0789 1.0000 Uani D U
C99 C 0.2283(7) -0.3299(5) 0.5855(4) 0.0791 1.0000 Uani D U
C100 C 0.2156(9) -0.3413(5) 0.6292(5) 0.0791 1.0000 Uani D U
C101 C 0.2259(7) -0.3551(4) 0.7042(4) 0.0594 1.0000 Uani D U
C102 C 0.2505(7) -0.3595(4) 0.7551(4) 0.0592 1.0000 Uani D U
C103 C 0.7408(10) -0.1447(6) 0.7127(7) 0.1387 1.0000 Uani D U
C104 C 0.6675(10) -0.1519(6) 0.6930(7) 0.1387 1.0000 Uani D U
C105 C 0.6155(11) -0.1591(6) 0.7157(5) 0.1387 1.0000 Uani D U
C106 C 0.6454(11) -0.1549(6) 0.7663(5) 0.1385 1.0000 Uani D U
C107 C 0.7167(10) -0.1454(6) 0.7921(7) 0.1382 1.0000 Uani D U
C108 C 0.7681(11) -0.1410(6) 0.7686(7) 0.1381 1.0000 Uani D U
C109 C 0.8413(10) -0.1341(6) 0.7800(6) 0.1378 1.0000 Uani D U
C110 C 0.8931(11) -0.1312(6) 0.8258(6) 0.1377 1.0000 Uani D U
C111 C 0.9645(13) -0.1243(6) 0.8299(6) 0.1379 1.0000 Uani D U
C112 C 0.9800(12) -0.1196(6) 0.7860(6) 0.1383 1.0000 Uani D U
C113 C 1.0427(10) -0.1146(6) 0.7742(7) 0.1388 1.0000 Uani D U
C114 C 1.1130(11) -0.1108(6) 0.8047(7) 0.1392 1.0000 Uani D U
C115 C 1.1666(11) -0.1083(6) 0.7829(5) 0.1396 1.0000 Uani D U
C116 C 1.1410(12) -0.1102(6) 0.7318(5) 0.1397 1.0000 Uani D U
C117 C 1.0720(11) -0.1148(6) 0.6995(7) 0.1398 1.0000 Uani D U
C118 C 1.0229(11) -0.1170(6) 0.7252(7) 0.1396 1.0000 Uani D U
C119 C 0.9292(11) -0.1256(6) 0.7409(6) 0.1383 1.0000 Uani D U
C120 C 0.8574(10) -0.1318(6) 0.7359(7) 0.1382 1.0000 Uani D U
C121 C 0.7363(6) -0.3726(4) 0.8696(3) 0.0440 1.0000 Uani D U
C122 C 0.7378(4) -0.3645(4) 0.9178(3) 0.0439 1.0000 Uani D U
C123 C 0.8043(3) -0.3568(4) 0.9524(3) 0.0437 1.0000 Uani D U
C124 C 0.8662(4) -0.3588(4) 0.9391(3) 0.0432 1.0000 Uani D U
C125 C 0.8624(4) -0.3675(3) 0.8905(2) 0.0424 1.0000 Uani D U
C126 C 0.7955(4) -0.3746(4) 0.8560(2) 0.0415 1.0000 Uani D U
C127 C 0.7735(5) -0.3821(3) 0.8055(2) 0.0412 1.0000 Uani D U
C128 C 0.8115(4) -0.3889(3) 0.7726(2) 0.0411 1.0000 Uani D U
C129 C 0.7737(3) -0.3954(3) 0.7231(3) 0.0411 1.0000 Uani D U
C130 C 0.6995(3) -0.3948(3) 0.7084(3) 0.0414 1.0000 Uani D U
C131 C 0.6481(5) -0.3989(4) 0.6626(2) 0.0421 1.0000 Uani D U
C132 C 0.6526(4) -0.4043(4) 0.6154(2) 0.0428 1.0000 Uani D U
C133 C 0.5889(3) -0.4053(4) 0.5767(3) 0.0439 1.0000 Uani D U
C134 C 0.5224(4) -0.4025(4) 0.5835(3) 0.0444 1.0000 Uani D U
C135 C 0.5188(4) -0.3983(4) 0.6310(2) 0.0446 1.0000 Uani D U
C136 C 0.5827(4) -0.3957(4) 0.6695(3) 0.0445 1.0000 Uani D U
C137 C 0.6640(5) -0.3902(3) 0.7414(2) 0.0337 1.0000 Uani D U
C138 C 0.7002(5) -0.3839(3) 0.7912(2) 0.0336 1.0000 Uani D U
C139 C 0.8771(5) -0.0192(4) 0.5586(5) 0.0745(10) 1.0000 Uiso D U
C140 C 0.9365(9) -0.0527(6) 0.5683(6) 0.092(5) 1.0000 Uiso . .
C141 C 0.5086(6) -0.0928(5) 0.5864(4) 0.0661(9) 1.0000 Uiso D U
C142 C 0.4702(6) -0.0965(4) 0.6200(4) 0.057(3) 1.0000 Uiso . .
C143 C 0.9441(8) -0.2303(6) 0.5389(7) 0.1043(10) 1.0000 Uiso D U
C144 C 0.8961(10) -0.2615(7) 0.5518(7) 0.099(5) 1.0000 Uiso . .
C145 C 0.5086(6) -0.4279(4) 0.9481(5) 0.0748(10) 1.0000 Uiso D U
C146 C 0.5577(8) -0.3946(6) 0.9398(6) 0.081(4) 1.0000 Uiso . .
C147 C 0.1548(5) -0.6186(9) 0.7932(8) 0.1409(10) 1.0000 Uiso D U
C148 C 0.0880(13) -0.6355(8) 0.7667(9) 0.133(7) 1.0000 Uiso . .
C149 C 0.3733(2) 0.0880(5) 0.1210(5) 0.0681(9) 1.0000 Uiso D U
C151 C -0.0902(3) -0.7588(7) 0.5625(7) 0.1148(10) 1.0000 Uiso D U
C152 C -0.0186(10) -0.7475(7) 0.5750(7) 0.103(5) 1.0000 Uiso . .
C153 C 0.4472(9) 0.1030(6) 0.1353(6) 0.092(5) 1.0000 Uiso . .
N1 N 0.5687(5) -0.2043(3) 0.5012(3) 0.0470 1.0000 Uani . .
N2 N 0.5895(5) -0.0215(3) 0.4905(3) 0.0424 1.0000 Uani . .
N3 N 0.7249(4) -0.0195(3) 0.6395(3) 0.0343 1.0000 Uani . .
N4 N 0.8815(4) -0.0197(3) 0.8898(3) 0.0346 1.0000 Uani . .
N5 N 0.8301(5) -0.2425(3) 0.9044(3) 0.0464 1.0000 Uani . .
N6 N 0.6474(4) -0.2788(3) 0.6610(2) 0.0286 1.0000 Uani . .
N7 N 0.1404(5) -0.4895(3) 0.4747(3) 0.0545 1.0000 Uani . .
N8 N 0.2562(5) -0.6617(4) 0.5066(6) 0.0854 1.0000 Uani . .
N9 N 0.2759(7) -0.7422(4) 0.6366(4) 0.0660 1.0000 Uani . .
N10 N 0.3222(5) -0.7163(3) 0.8811(4) 0.0506 1.0000 Uani . .
N11 N 0.2724(4) -0.4876(3) 0.8778(3) 0.0376 1.0000 Uani . .
N12 N 0.1623(5) -0.4900(3) 0.6270(3) 0.0431 1.0000 Uani . .
N13 N 0.2641(7) -0.3465(4) 0.6739(4) 0.0739 1.0000 Uani . .
N14 N 0.3153(5) -0.3574(4) 0.7880(4) 0.0576 1.0000 Uani . .
N15 N 0.5922(4) -0.3908(3) 0.7172(3) 0.0457 1.0000 Uani . .
N16 N 0.6765(5) -0.3777(3) 0.8293(3) 0.0496 1.0000 Uani . .
N17 N 0.7979(10) -0.1375(5) 0.7001(5) 0.1388 1.0000 Uani D U
N18 N 0.9543(11) -0.1221(5) 0.7041(5) 0.1394 1.0000 Uani D U
N19 N 0.8326 0.0082 0.5497 0.0748 1.0000 Uiso D U
N20 N 0.9788 -0.2062 0.5244 0.1045 1.0000 Uiso D U
N21 N 0.5366 -0.0894 0.5580 0.0671 1.0000 Uiso D U
N22 N 0.3166 0.0749 0.1114 0.0657 1.0000 Uiso D U
N23 N -0.1478 -0.7702 0.5496 0.1158 1.0000 Uiso D U
N24 N 0.2107 -0.6062 0.8129 0.1411 1.0000 Uiso D U
N25 N 0.4695 -0.4549 0.9542 0.0751 1.0000 Uiso D U
O1 O 0.5264(5) -0.2423(3) 0.4326(3) 0.0640 1.0000 Uani . .
O2 O 0.6204(4) 0.0015(3) 0.4270(2) 0.0435 1.0000 Uani . .
O3 O 0.0315(4) -0.5015(3) 0.4250(3) 0.0594 1.0000 Uani . .
O4 O 0.2777(6) -0.6860(4) 0.4405(5) 0.1022 1.0000 Uani . .
F1 F 0.4666(4) -0.0208(3) 0.7037(3) 0.075(2) 1.0000 Uiso . .
F2 F 0.5076(4) -0.0193(3) 0.7859(3) 0.075(2) 1.0000 Uiso . .
F3 F 0.6085(4) 0.0104(3) 0.7829(3) 0.079(2) 1.0000 Uiso . .
F4 F 0.5677(4) 0.0088(3) 0.7021(3) 0.072(2) 1.0000 Uiso . .
F5 F 0.5053(4) 0.0461(3) 0.7439(3) 0.0668(18) 1.0000 Uiso . .
F6 F 0.5692(4) -0.0576(3) 0.7443(3) 0.087(2) 1.0000 Uiso . .
F7 F 0.7435(4) -0.1008(3) 0.5211(3) 0.0681(19) 1.0000 Uiso . .
F8 F 0.7287(4) -0.1806(3) 0.5152(3) 0.086(2) 1.0000 Uiso . .
F9 F 0.7845(4) -0.1870(3) 0.5948(3) 0.085(2) 1.0000 Uiso . .
F10 F 0.7999(4) -0.1074(3) 0.6000(3) 0.0669(19) 1.0000 Uiso . .
F11 F 0.6909(4) -0.1380(3) 0.5678(3) 0.073(2) 1.0000 Uiso . .
F12 F 0.8350(4) -0.1494(3) 0.5455(3) 0.086(2) 1.0000 Uiso . .
F13 F 0.3883(5) -0.2713(3) 0.6295(3) 0.094(3) 1.0000 Uiso . .
F14 F 0.4795(4) -0.2251(3) 0.6269(3) 0.0683(19) 1.0000 Uiso . .
F15 F 0.4170(4) -0.1991(3) 0.5545(3) 0.072(2) 1.0000 Uiso . .
F16 F 0.3251(4) -0.2423(3) 0.5563(3) 0.072(2) 1.0000 Uiso . .
F17 F 0.3758(4) -0.1921(3) 0.6173(3) 0.0664(18) 1.0000 Uiso . .
F18 F 0.4295(4) -0.2777(3) 0.5666(3) 0.0689(19) 1.0000 Uiso . .
F19 F 0.5484(5) -0.2604(4) 0.8184(4) 0.106(3) 1.0000 Uiso . .
F20 F 0.4909(8) -0.2443(6) 0.7414(6) 0.165(5) 1.0000 Uiso . .
F21 F 0.4023(8) -0.2943(6) 0.7430(6) 0.169(5) 1.0000 Uiso . .
F22 F 0.4594(5) -0.3107(3) 0.8171(3) 0.095(3) 1.0000 Uiso . .
F23 F 0.5136(6) -0.3153(4) 0.7604(4) 0.126(4) 1.0000 Uiso . .
F24 F 0.4383(8) -0.2361(5) 0.8003(5) 0.158(5) 1.0000 Uiso . .
F25 F 0.9738(6) -0.2929(4) 0.6847(4) 0.116(3) 1.0000 Uiso . .
F26 F 1.0155(6) -0.2910(4) 0.7658(4) 0.116(3) 1.0000 Uiso . .
F27 F 0.9270(5) -0.2399(4) 0.7641(4) 0.108(3) 1.0000 Uiso . .
F28 F 0.8875(6) -0.2447(4) 0.6847(4) 0.122(3) 1.0000 Uiso . .
F29 F 0.9969(4) -0.2239(3) 0.7206(3) 0.084(2) 1.0000 Uiso . .
F30 F 0.9056(6) -0.3096(4) 0.7308(4) 0.112(3) 1.0000 Uiso . .
F31 F 0.5133(6) -0.4741(4) 0.7544(4) 0.126(4) 1.0000 Uiso . .
F32 F 0.5578(9) -0.4723(6) 0.8384(6) 0.186(6) 1.0000 Uiso . .
F33 F 0.4578(6) -0.4333(4) 0.8344(4) 0.117(3) 1.0000 Uiso . .
F34 F 0.4208(6) -0.4341(4) 0.7607(4) 0.132(4) 1.0000 Uiso . .
F35 F 0.5308(7) -0.4130(5) 0.7943(5) 0.141(4) 1.0000 Uiso . .
F36 F 0.4452(9) -0.5036(7) 0.7963(6) 0.192(6) 1.0000 Uiso . .
F37 F 0.3009(6) -0.5047(4) 0.5098(4) 0.129(4) 1.0000 Uiso . .
F38 F 0.3593(7) -0.5688(5) 0.5227(5) 0.152(5) 1.0000 Uiso . .
F39 F 0.4044(8) -0.5474(6) 0.6013(5) 0.162(5) 1.0000 Uiso . .
F40 F 0.3446(8) -0.4867(6) 0.5886(5) 0.164(5) 1.0000 Uiso . .
F41 F 0.4181(4) -0.5035(3) 0.5458(3) 0.077(2) 1.0000 Uiso . .
F42 F 0.2883(4) -0.5528(3) 0.5650(3) 0.076(2) 1.0000 Uiso . .
F43 F 0.1210(8) -0.6083(5) 0.5401(5) 0.159(5) 1.0000 Uiso . .
F44 F 0.1098(6) -0.6845(4) 0.5555(4) 0.118(3) 1.0000 Uiso . .
F45 F 0.1013(5) -0.6647(4) 0.6254(4) 0.103(3) 1.0000 Uiso . .
F46 F 0.1060(5) -0.5884(4) 0.6086(4) 0.107(3) 1.0000 Uiso . .
F47 F 0.1912(8) -0.6397(5) 0.6043(5) 0.158(5) 1.0000 Uiso . .
F48 F 0.0228(6) -0.6335(4) 0.5587(4) 0.121(3) 1.0000 Uiso . .
H11 H 0.9150 -0.2492 0.9660 0.0532 1.0000 Uiso . .
H12 H 0.8422 -0.2385 0.9773 0.0532 1.0000 Uiso . .
H31 H 0.9869 -0.1831 0.9528 0.0406 1.0000 Uiso . .
H41 H 1.0036 -0.0987 0.9473 0.0388 1.0000 Uiso . .
H61 H 0.8094 -0.0727 0.9650 0.0538 1.0000 Uiso . .
H71 H 0.7914 -0.1580 0.9681 0.0549 1.0000 Uiso . .
H81 H 0.9644 -0.0171 0.9539 0.0475 1.0000 Uiso . .
H82 H 0.8892 -0.0065 0.9618 0.0475 1.0000 Uiso . .
H91 H 0.7806 -0.0191 0.8934 0.0446 1.0000 Uiso . .
H101 H 0.7262 -0.0152 0.8079 0.0428 1.0000 Uiso . .
H121 H 0.9228 -0.0119 0.7909 0.0390 1.0000 Uiso . .
H131 H 0.9742 -0.0145 0.8769 0.0464 1.0000 Uiso . .
H141 H 0.6378 -0.0440 0.6548 0.0535 1.0000 Uiso . .
H151 H 0.6889 -0.0399 0.7401 0.0448 1.0000 Uiso . .
H171 H 0.8718 0.0092 0.7217 0.0553 1.0000 Uiso . .
H181 H 0.8196 0.0062 0.6371 0.0535 1.0000 Uiso . .
H191 H 0.7267 -0.0190 0.5706 0.0439 1.0000 Uiso . .
H192 H 0.6692 -0.0556 0.5796 0.0439 1.0000 Uiso . .
H201 H 0.6526 0.0457 0.5886 0.0563 1.0000 Uiso . .
H202 H 0.5920 0.0049 0.5786 0.0563 1.0000 Uiso . .
H211 H 0.6596 0.0336 0.5089 0.0645 1.0000 Uiso . .
H212 H 0.5803 0.0489 0.5060 0.0645 1.0000 Uiso . .
H241 H 0.5421 -0.0475 0.3531 0.0410 1.0000 Uiso . .
H251 H 0.5058 -0.1217 0.3148 0.0427 1.0000 Uiso . .
H261 H 0.5130 -0.1932 0.3589 0.0384 1.0000 Uiso . .
H281 H 0.5889 -0.1155 0.4868 0.0362 1.0000 Uiso . .
H301 H 0.5938 -0.2736 0.5172 0.0414 1.0000 Uiso . .
H302 H 0.5209 -0.2573 0.5256 0.0414 1.0000 Uiso . .
H311 H 0.6584 -0.2266 0.5865 0.0372 1.0000 Uiso . .
H312 H 0.5850 -0.2124 0.5955 0.0372 1.0000 Uiso . .
H321 H 0.6349 -0.3098 0.5948 0.0365 1.0000 Uiso . .
H322 H 0.5608 -0.2960 0.6029 0.0365 1.0000 Uiso . .
H331 H 0.5587 -0.2820 0.6815 0.0521 1.0000 Uiso . .
H341 H 0.6209 -0.2682 0.7652 0.0439 1.0000 Uiso . .
H361 H 0.8065 -0.2678 0.7333 0.0521 1.0000 Uiso . .
H371 H 0.7426 -0.2754 0.6508 0.0470 1.0000 Uiso . .
H381 H 0.7356 -0.2459 0.9154 0.0581 1.0000 Uiso . .
H391 H 0.6711 -0.2597 0.8326 0.0524 1.0000 Uiso . .
H411 H 0.8584 -0.2569 0.8004 0.0456 1.0000 Uiso . .
H421 H 0.9174 -0.2416 0.8848 0.0493 1.0000 Uiso . .
H431 H 0.2625 -0.4875 0.9461 0.0521 1.0000 Uiso . .
H432 H 0.3429 -0.4799 0.9464 0.0521 1.0000 Uiso . .
H451 H 0.4109 -0.5482 0.9323 0.0664 1.0000 Uiso . .
H461 H 0.4269 -0.6327 0.9331 0.0710 1.0000 Uiso . .
H481 H 0.2276 -0.6527 0.9434 0.0614 1.0000 Uiso . .
H491 H 0.2127 -0.5673 0.9429 0.0565 1.0000 Uiso . .
H501 H 0.2987 -0.7186 0.9448 0.0708 1.0000 Uiso . .
H502 H 0.3821 -0.7134 0.9526 0.0708 1.0000 Uiso . .
H511 H 0.4253 -0.7150 0.8876 0.0706 1.0000 Uiso . .
H521 H 0.4097 -0.7303 0.8059 0.0725 1.0000 Uiso . .
H541 H 0.1953 -0.7314 0.7811 0.0804 1.0000 Uiso . .
H551 H 0.2192 -0.7199 0.8663 0.0891 1.0000 Uiso . .
H561 H 0.1718 -0.7411 0.6253 0.1162 1.0000 Uiso . .
H571 H 0.1826 -0.7349 0.7092 0.0960 1.0000 Uiso . .
H591 H 0.3956 -0.7469 0.7406 0.1398 1.0000 Uiso . .
H601 H 0.3799 -0.7492 0.6573 0.1197 1.0000 Uiso . .
H661 H 0.1722 -0.6679 0.3672 0.0797 1.0000 Uiso . .
H671 H 0.0791 -0.6175 0.3202 0.0846 1.0000 Uiso . .
H681 H 0.0463 -0.5481 0.3531 0.0624 1.0000 Uiso . .
H701 H 0.1928 -0.5778 0.4864 0.0644 1.0000 Uiso . .
H721 H 0.0703 -0.4478 0.4913 0.0741 1.0000 Uiso . .
H722 H 0.1363 -0.4186 0.4840 0.0741 1.0000 Uiso . .
H731 H 0.2105 -0.4479 0.5595 0.0631 1.0000 Uiso . .
H732 H 0.1438 -0.4205 0.5678 0.0631 1.0000 Uiso . .
H741 H 0.1618 -0.5217 0.5631 0.0645 1.0000 Uiso . .
H742 H 0.0871 -0.4978 0.5612 0.0645 1.0000 Uiso . .
H751 H 0.0664 -0.4760 0.6308 0.0547 1.0000 Uiso . .
H761 H 0.1002 -0.4721 0.7163 0.0590 1.0000 Uiso . .
H781 H 0.3061 -0.4947 0.7191 0.0657 1.0000 Uiso . .
H791 H 0.2641 -0.5006 0.6335 0.0611 1.0000 Uiso . .
H801 H 0.1694 -0.4979 0.8720 0.0534 1.0000 Uiso . .
H811 H 0.1295 -0.4902 0.7853 0.0508 1.0000 Uiso . .
H831 H 0.3350 -0.4703 0.7876 0.0539 1.0000 Uiso . .
H841 H 0.3706 -0.4748 0.8742 0.0599 1.0000 Uiso . .
H861 H 0.4122 -0.3549 0.8797 0.0846 1.0000 Uiso . .
H871 H 0.3785 -0.3618 0.9514 0.0847 1.0000 Uiso . .
H881 H 0.2583 -0.3721 0.9486 0.0847 1.0000 Uiso . .
H891 H 0.1688 -0.3734 0.8702 0.0847 1.0000 Uiso . .
H921 H 0.0926 -0.3714 0.7723 0.0859 1.0000 Uiso . .
H931 H 0.0548 -0.3621 0.6850 0.0866 1.0000 Uiso . .
H961 H 0.0394 -0.3406 0.5931 0.0885 1.0000 Uiso . .
H971 H 0.0611 -0.3229 0.5172 0.0889 1.0000 Uiso . .
H981 H 0.1771 -0.3160 0.5132 0.0892 1.0000 Uiso . .
H991 H 0.2794 -0.3266 0.5847 0.0893 1.0000 Uiso . .
H1041 H 0.6508 -0.1529 0.6555 0.1672 1.0000 Uiso . .
H1051 H 0.5685 -0.1651 0.6982 0.1671 1.0000 Uiso . .
H1061 H 0.6142 -0.1616 0.7854 0.1671 1.0000 Uiso . .
H1071 H 0.7316 -0.1407 0.8277 0.1669 1.0000 Uiso . .
H1101 H 0.8784 -0.1343 0.8554 0.1667 1.0000 Uiso . .
H1111 H 1.0015 -0.1240 0.8623 0.1669 1.0000 Uiso . .
H1141 H 1.1259 -0.1097 0.8418 0.1682 1.0000 Uiso . .
H1151 H 1.2222 -0.1042 0.8062 0.1686 1.0000 Uiso . .
H1161 H 1.1839 -0.1054 0.7201 0.1687 1.0000 Uiso . .
H1171 H 1.0675 -0.1146 0.6667 0.1688 1.0000 Uiso . .
H1221 H 0.6943 -0.3647 0.9283 0.0508 1.0000 Uiso . .
H1231 H 0.8084 -0.3488 0.9862 0.0505 1.0000 Uiso . .
H1241 H 0.9137 -0.3536 0.9642 0.0500 1.0000 Uiso . .
H1251 H 0.9052 -0.3686 0.8809 0.0495 1.0000 Uiso . .
H1281 H 0.8644 -0.3894 0.7842 0.0484 1.0000 Uiso . .
H1291 H 0.7990 -0.3990 0.6990 0.0484 1.0000 Uiso . .
H1321 H 0.6989 -0.4065 0.6096 0.0492 1.0000 Uiso . .
H1331 H 0.5912 -0.4075 0.5428 0.0498 1.0000 Uiso . .
H1341 H 0.4794 -0.4048 0.5559 0.0501 1.0000 Uiso . .
H1351 H 0.4722 -0.3959 0.6370 0.0502 1.0000 Uiso . .
H1441 H 0.8694 -0.2445 0.5706 0.1219 1.0000 Uiso . .
H1442 H 0.9226 -0.2891 0.5732 0.1219 1.0000 Uiso . .
H1443 H 0.8604 -0.2777 0.5232 0.1219 1.0000 Uiso . .
H631 H 0.3383 -0.7054 0.5214 0.1666 1.0000 Uiso . .
H632 H 0.3519 -0.6577 0.5549 0.1666 1.0000 Uiso . .
H621 H 0.3582 -0.7247 0.5887 0.1670 1.0000 Uiso . .
H622 H 0.3078 -0.6836 0.5994 0.1670 1.0000 Uiso . .
H611 H 0.2839 -0.7732 0.5733 0.1666 1.0000 Uiso . .
H612 H 0.2211 -0.7341 0.5637 0.1666 1.0000 Uiso . .
H1521 H -0.0076 -0.7188 0.5959 0.1203 1.0000 Uiso . .
H1522 H 0.0110 -0.7751 0.5926 0.1203 1.0000 Uiso . .
H1523 H -0.0043 -0.7411 0.5452 0.1203 1.0000 Uiso . .
H1461 H 0.5498 -0.3611 0.9508 0.1047 1.0000 Uiso . .
H1462 H 0.6071 -0.4040 0.9585 0.1047 1.0000 Uiso . .
H1463 H 0.5535 -0.3928 0.9049 0.1047 1.0000 Uiso . .
H1421 H 0.5027 -0.1056 0.6524 0.0673 1.0000 Uiso . .
H1422 H 0.4472 -0.0654 0.6227 0.0673 1.0000 Uiso . .
H1423 H 0.4328 -0.1218 0.6093 0.0673 1.0000 Uiso . .
H1401 H 0.9213 -0.0823 0.5476 0.1096 1.0000 Uiso . .
H1402 H 0.9495 -0.0618 0.6025 0.1096 1.0000 Uiso . .
H1403 H 0.9759 -0.0376 0.5606 0.1096 1.0000 Uiso . .
H1531 H 0.4837 0.0761 0.1365 0.1124 1.0000 Uiso . .
H1532 H 0.4636 0.1156 0.1709 0.1124 1.0000 Uiso . .
H1533 H 0.4549 0.1285 0.1150 0.1124 1.0000 Uiso . .
H1481 H 0.0536 -0.6117 0.7496 0.1686 1.0000 Uiso . .
H1482 H 0.0692 -0.6556 0.7881 0.1686 1.0000 Uiso . .
H1483 H 0.0935 -0.6596 0.7401 0.1686 1.0000 Uiso . .
H1 H 0.5817 -0.1759 0.5165 0.0538 1.0000 Uiso . .
H2 H 0.5691 -0.0439 0.5042 0.0478 1.0000 Uiso . .
H3 H 0.1859 -0.4995 0.4841 0.0627 1.0000 Uiso . .
H4 H 0.2243 -0.6476 0.5189 0.0995 1.0000 Uiso . .

loop_
_atom_site_aniso_label
_atom_site_aniso_U_11
_atom_site_aniso_U_22
_atom_site_aniso_U_33
_atom_site_aniso_U_23
_atom_site_aniso_U_13
_atom_site_aniso_U_12
P1 0.0320(14) 0.0553(18) 0.0520(17) 0.0092(14) 0.0151(13) 0.0123(13)
P2 0.0473(17) 0.0532(19) 0.076(2) -0.0001(16) 0.0272(16) 0.0006(14)
P3 0.056(2) 0.059(2) 0.107(3) -0.002(2) 0.041(2) 0.0015(16)
P4 0.0458(16) 0.0589(19) 0.0361(15) 0.0043(14) 0.0148(13) 0.0080(13)
P5 0.050(2) 0.121(4) 0.086(3) 0.009(3) 0.037(2) 0.005(2)
P6 0.0420(16) 0.070(2) 0.0412(16) 0.0073(15) 0.0115(13) 0.0010(14)
P7 0.0338(16) 0.094(3) 0.092(3) -0.004(2) 0.0297(17) -0.0071(17)
P8 0.107(3) 0.047(2) 0.174(5) -0.012(3) 0.103(4) -0.017(2)
C1 0.066(7) 0.038(6) 0.024(5) 0.007(5) -0.001(5) -0.008(5)
C2 0.061(7) 0.031(5) 0.022(5) 0.004(4) -0.005(5) 0.011(5)
C3 0.058(7) 0.031(6) 0.027(5) -0.002(4) 0.000(5) 0.009(5)
C4 0.041(6) 0.042(6) 0.034(6) 0.002(5) -0.001(5) 0.002(5)
C5 0.037(5) 0.031(5) 0.028(5) -0.004(4) -0.002(4) 0.003(4)
C6 0.056(7) 0.039(6) 0.051(7) -0.006(5) 0.014(6) 0.005(5)
C7 0.057(7) 0.041(7) 0.052(7) 0.003(5) 0.017(6) 0.003(5)
C8 0.041(6) 0.043(6) 0.037(6) -0.005(5) 0.006(5) 0.007(5)
C9 0.041(6) 0.039(6) 0.041(6) 0.000(5) 0.015(5) -0.002(5)
C10 0.031(5) 0.039(6) 0.038(6) 0.009(4) 0.010(4) 0.008(4)
C11 0.036(5) 0.029(5) 0.027(5) -0.001(4) 0.007(4) 0.002(4)
C12 0.038(5) 0.023(5) 0.043(6) 0.006(4) 0.014(5) -0.001(4)
C13 0.039(6) 0.036(6) 0.031(6) -0.001(4) -0.001(5) 0.009(4)
C14 0.040(6) 0.048(7) 0.045(7) 0.002(5) 0.013(5) -0.010(5)
C15 0.021(5) 0.055(6) 0.028(5) 0.006(5) 0.001(4) 0.006(4)
C16 0.034(5) 0.023(5) 0.039(5) 0.006(4) 0.016(4) -0.002(4)
C17 0.039(6) 0.050(7) 0.043(6) -0.005(5) 0.012(5) -0.004(5)
C18 0.044(6) 0.056(7) 0.047(7) -0.007(5) 0.019(5) -0.010(5)
C19 0.045(6) 0.037(6) 0.032(5) -0.002(4) 0.007(5) 0.003(5)
C20 0.063(7) 0.044(6) 0.030(6) 0.002(5) -0.005(5) 0.002(5)
C21 0.095(9) 0.030(6) 0.034(6) -0.001(5) 0.001(6) -0.006(6)
C22 0.027(5) 0.041(6) 0.029(5) 0.008(4) -0.001(4) -0.002(4)
C23 0.032(5) 0.032(5) 0.033(6) 0.006(4) 0.009(4) 0.002(4)
C24 0.031(5) 0.045(6) 0.029(6) 0.007(5) 0.004(4) -0.003(4)
C25 0.032(5) 0.068(8) 0.011(4) 0.011(5) -0.007(4) -0.005(5)
C26 0.028(5) 0.038(6) 0.029(5) -0.002(4) 0.004(4) -0.007(4)
C27 0.022(4) 0.033(5) 0.031(5) 0.005(4) 0.006(4) -0.002(4)
C28 0.022(4) 0.045(6) 0.024(5) 0.003(4) 0.009(4) -0.005(4)
C29 0.033(5) 0.041(6) 0.042(7) 0.012(5) 0.011(5) 0.000(5)
C30 0.055(6) 0.029(5) 0.025(5) 0.003(4) 0.002(5) -0.003(4)
C31 0.038(5) 0.026(5) 0.028(5) -0.001(4) 0.004(4) -0.004(4)
C32 0.029(5) 0.033(5) 0.037(6) 0.004(4) -0.002(4) 0.001(4)
C33 0.039(6) 0.045(6) 0.041(6) 0.000(5) 0.019(5) -0.001(5)
C34 0.042(6) 0.044(6) 0.037(6) 0.010(5) 0.015(5) 0.008(5)
C35 0.037(5) 0.028(5) 0.032(5) 0.001(4) 0.012(4) 0.005(4)
C36 0.045(6) 0.055(7) 0.035(6) 0.002(5) 0.009(5) 0.007(5)
C37 0.055(7) 0.048(7) 0.031(6) 0.007(5) 0.014(5) 0.009(5)
C38 0.061(8) 0.056(8) 0.040(7) -0.002(5) 0.011(6) -0.008(6)
C39 0.046(6) 0.063(7) 0.031(6) -0.001(5) 0.010(5) -0.010(5)
C40 0.049(6) 0.021(5) 0.034(5) 0.001(4) 0.018(5) 0.004(4)
C41 0.039(6) 0.033(6) 0.049(7) 0.000(5) 0.017(5) 0.001(4)
C42 0.041(6) 0.045(6) 0.035(6) -0.004(5) 0.001(5) -0.001(5)
C43 0.048(6) 0.049(7) 0.042(6) 0.002(5) 0.014(5) 0.006(5)
C44 0.045(6) 0.045(6) 0.037(6) 0.010(5) 0.011(5) 0.001(5)
C45 0.046(7) 0.047(7) 0.083(9) 0.016(6) 0.025(6) 0.010(5)
C46 0.028(6) 0.061(8) 0.075(8) 0.002(6) 0.018(6) 0.001(5)
C47 0.062(7) 0.040(6) 0.044(6) 0.006(5) 0.029(6) 0.010(5)
C48 0.071(8) 0.055(8) 0.031(6) 0.004(5) 0.022(6) 0.001(6)
C49 0.057(7) 0.043(7) 0.045(7) -0.001(5) 0.014(5) -0.007(5)
C50 0.079(8) 0.053(7) 0.050(7) 0.015(6) 0.036(6) 0.021(6)
C51 0.051(7) 0.059(8) 0.067(8) 0.012(6) 0.021(6) 0.024(6)
C52 0.055(8) 0.061(8) 0.070(9) -0.005(6) 0.032(7) 0.005(6)
C53 0.056(7) 0.029(6) 0.076(9) 0.009(6) 0.024(7) -0.001(5)
C54 0.050(7) 0.087(10) 0.077(10) -0.015(8) 0.029(7) 0.003(7)
C55 0.067(9) 0.068(9) 0.084(10) -0.003(7) 0.045(8) -0.004(7)
C56 0.072(11) 0.166(19) 0.071(11) 0.032(11) 0.006(9) 0.003(11)
C57 0.046(8) 0.132(14) 0.073(10) 0.027(9) 0.020(7) 0.023(8)
C58 0.062(8) 0.031(6) 0.069(8) 0.005(5) 0.032(7) 0.006(5)
C59 0.050(8) 0.24(3) 0.074(11) -0.032(13) 0.033(8) 0.013(11)
C60 0.067(11) 0.21(2) 0.085(13) -0.022(14) 0.024(10) 0.029(12)
C61 0.079(7) 0.189(15) 0.183(14) 0.105(11) 0.053(8) 0.033(8)
C62 0.079(7) 0.189(15) 0.183(14) 0.105(11) 0.052(8) 0.033(8)
C63 0.078(7) 0.189(15) 0.184(14) 0.105(11) 0.051(8) 0.033(8)
C64 0.061(9) 0.067(10) 0.113(13) 0.045(9) 0.037(9) 0.000(7)
C65 0.053(7) 0.059(8) 0.109(12) 0.010(8) 0.053(8) -0.007(6)
C66 0.056(8) 0.060(8) 0.076(10) -0.024(7) 0.038(7) -0.004(6)
C67 0.072(9) 0.093(11) 0.060(8) -0.026(8) 0.042(8) -0.018(8)
C68 0.044(6) 0.053(7) 0.061(8) -0.003(6) 0.026(6) 0.001(5)
C69 0.052(6) 0.048(7) 0.042(6) -0.001(5) 0.025(5) 0.008(5)
C70 0.040(6) 0.042(6) 0.065(7) 0.003(5) 0.026(5) 0.004(5)
C71 0.049(7) 0.064(8) 0.039(6) 0.009(6) 0.006(5) 0.013(6)
C72 0.093(10) 0.054(8) 0.036(6) 0.003(6) 0.010(6) 0.021(7)
C73 0.071(8) 0.045(7) 0.038(6) 0.004(5) 0.013(6) -0.002(6)
C74 0.067(7) 0.050(7) 0.040(6) -0.013(5) 0.013(6) -0.007(6)
C75 0.045(6) 0.052(7) 0.045(7) 0.002(5) 0.004(5) -0.015(5)
C76 0.049(7) 0.047(7) 0.057(8) -0.002(5) 0.023(6) -0.004(5)
C77 0.036(6) 0.037(6) 0.047(6) -0.005(5) 0.013(5) -0.008(4)
C78 0.040(6) 0.078(9) 0.049(7) 0.006(6) 0.020(5) 0.008(6)
C79 0.050(7) 0.090(10) 0.052(8) 0.012(7) 0.024(6) 0.019(7)
C80 0.038(6) 0.052(7) 0.050(7) 0.003(5) 0.018(5) -0.007(5)
C81 0.028(5) 0.057(7) 0.046(6) -0.002(5) 0.009(5) -0.011(5)
C82 0.035(5) 0.030(5) 0.045(6) 0.005(4) 0.017(5) 0.000(4)
C83 0.037(6) 0.051(7) 0.054(7) -0.002(5) 0.027(5) -0.011(5)
C84 0.044(6) 0.051(7) 0.055(8) 0.004(6) 0.015(6) -0.007(5)
C85 0.090(3) 0.049(3) 0.070(3) -0.006(3) 0.025(2) -0.004(3)
C86 0.091(3) 0.049(2) 0.070(3) -0.006(2) 0.025(2) -0.004(2)
C87 0.092(3) 0.049(2) 0.070(2) -0.006(2) 0.025(2) -0.004(2)
C88 0.092(3) 0.049(2) 0.070(2) -0.006(2) 0.025(2) -0.004(2)
C89 0.093(3) 0.048(2) 0.070(2) -0.005(2) 0.024(2) -0.005(2)
C90 0.094(3) 0.048(2) 0.070(2) -0.005(2) 0.024(2) -0.005(2)
C91 0.095(3) 0.048(2) 0.070(2) -0.005(2) 0.023(2) -0.005(2)
C92 0.097(3) 0.048(2) 0.071(2) -0.005(2) 0.021(2) -0.005(2)
C93 0.099(3) 0.048(2) 0.072(2) -0.005(2) 0.020(2) -0.004(2)
C94 0.100(3) 0.048(2) 0.071(2) -0.004(2) 0.020(2) -0.004(2)
C95 0.103(3) 0.049(2) 0.072(2) -0.003(2) 0.019(2) -0.004(2)
C96 0.105(3) 0.049(2) 0.072(2) -0.003(2) 0.018(2) -0.004(2)
C97 0.107(3) 0.049(2) 0.072(2) -0.002(2) 0.017(2) -0.005(2)
C98 0.107(3) 0.049(2) 0.073(3) -0.002(2) 0.018(2) -0.005(3)
C99 0.108(3) 0.049(3) 0.073(3) -0.002(2) 0.018(3) -0.006(3)
C100 0.108(3) 0.049(3) 0.072(3) -0.002(3) 0.018(3) -0.006(3)
C101 0.069(6) 0.037(4) 0.076(5) -0.002(4) 0.028(5) -0.001(4)
C102 0.069(6) 0.037(4) 0.076(5) -0.002(4) 0.028(5) -0.001(4)
C103 0.285(8) 0.040(2) 0.083(3) 0.002(3) 0.047(4) 0.027(4)
C104 0.285(8) 0.040(2) 0.083(3) 0.002(3) 0.047(4) 0.028(4)
C105 0.285(8) 0.040(2) 0.083(3) 0.002(2) 0.047(4) 0.028(4)
C106 0.285(8) 0.040(2) 0.083(3) 0.001(2) 0.048(4) 0.028(4)
C107 0.285(8) 0.040(2) 0.083(3) 0.001(2) 0.049(4) 0.028(4)
C108 0.285(8) 0.040(2) 0.083(3) 0.001(2) 0.049(4) 0.028(4)
C109 0.285(8) 0.040(2) 0.083(3) 0.001(2) 0.050(4) 0.028(4)
C110 0.285(8) 0.041(2) 0.083(3) 0.001(2) 0.051(4) 0.028(4)
C111 0.286(8) 0.041(2) 0.083(3) 0.001(2) 0.052(4) 0.027(4)
C112 0.286(8) 0.042(2) 0.084(3) 0.002(2) 0.053(4) 0.027(4)
C113 0.286(8) 0.042(2) 0.085(3) 0.002(2) 0.054(4) 0.027(4)
C114 0.286(8) 0.043(2) 0.086(3) 0.002(3) 0.054(4) 0.027(4)
C115 0.286(8) 0.044(2) 0.086(3) 0.003(3) 0.055(4) 0.026(4)
C116 0.286(8) 0.044(2) 0.086(3) 0.003(3) 0.055(4) 0.026(4)
C117 0.286(8) 0.044(2) 0.086(3) 0.004(3) 0.055(4) 0.026(4)
C118 0.286(8) 0.044(2) 0.085(3) 0.004(3) 0.055(4) 0.026(4)
C119 0.287(8) 0.042(2) 0.081(3) 0.004(3) 0.051(4) 0.026(4)
C120 0.287(8) 0.042(2) 0.081(3) 0.004(3) 0.050(4) 0.026(4)
C121 0.051(2) 0.036(2) 0.044(2) 0.003(2) 0.0143(19) -0.004(2)
C122 0.051(2) 0.036(2) 0.044(2) 0.0028(19) 0.0142(18) -0.0043(19)
C123 0.0505(19) 0.0356(19) 0.0443(19) 0.0031(18) 0.0140(17) -0.0044(18)
C124 0.0499(19) 0.0347(19) 0.0441(18) 0.0034(17) 0.0136(16) -0.0045(17)
C125 0.0490(18) 0.0337(18) 0.0439(18) 0.0039(16) 0.0137(15) -0.0045(16)
C126 0.0483(18) 0.0326(17) 0.0435(17) 0.0041(16) 0.0141(15) -0.0044(16)
C127 0.0480(17) 0.0319(17) 0.0434(17) 0.0044(16) 0.0138(15) -0.0042(16)
C128 0.0481(17) 0.0314(17) 0.0432(17) 0.0041(15) 0.0136(15) -0.0037(15)
C129 0.0484(17) 0.0309(17) 0.0432(17) 0.0039(15) 0.0132(15) -0.0033(16)
C130 0.0488(17) 0.0306(17) 0.0433(17) 0.0036(16) 0.0123(15) -0.0029(16)
C131 0.0498(18) 0.0304(17) 0.0438(17) 0.0033(16) 0.0113(15) -0.0027(16)
C132 0.0508(18) 0.0307(18) 0.0438(18) 0.0028(16) 0.0106(15) -0.0025(16)
C133 0.0519(19) 0.0312(18) 0.0446(18) 0.0024(17) 0.0094(16) -0.0024(17)
C134 0.0518(19) 0.0317(19) 0.0453(19) 0.0022(18) 0.0088(16) -0.0023(18)
C135 0.052(2) 0.032(2) 0.045(2) 0.0022(19) 0.0084(17) -0.0025(19)
C136 0.052(2) 0.032(2) 0.045(2) 0.002(2) 0.0085(19) -0.003(2)
C137 0.035(4) 0.026(4) 0.040(4) 0.001(3) 0.012(3) -0.002(3)
C138 0.035(4) 0.026(4) 0.040(4) 0.001(3) 0.012(3) -0.002(3)
N1 0.074(6) 0.034(5) 0.026(5) -0.002(4) 0.007(4) -0.010(4)
N2 0.052(5) 0.035(5) 0.035(5) 0.009(4) 0.007(4) -0.006(4)
N3 0.039(5) 0.026(4) 0.036(5) 0.000(3) 0.009(4) -0.002(3)
N4 0.037(5) 0.028(4) 0.035(5) -0.003(3) 0.007(4) 0.008(3)
N5 0.066(6) 0.036(5) 0.026(5) 0.005(4) -0.001(5) 0.005(4)
N6 0.030(4) 0.029(4) 0.021(4) 0.001(3) -0.001(3) 0.005(3)
N7 0.059(6) 0.050(6) 0.045(5) -0.003(5) 0.003(5) 0.003(5)
N8 0.034(6) 0.044(6) 0.173(15) 0.036(8) 0.025(7) 0.006(4)
N9 0.108(10) 0.050(6) 0.049(6) 0.007(5) 0.038(7) 0.006(6)
N10 0.053(6) 0.036(5) 0.072(7) 0.002(5) 0.033(6) 0.009(4)
N11 0.032(5) 0.033(5) 0.047(5) 0.004(4) 0.013(4) -0.001(3)
N12 0.055(6) 0.047(5) 0.028(4) 0.003(4) 0.014(4) 0.004(4)
N13 0.118(10) 0.044(6) 0.067(7) -0.006(5) 0.040(7) -0.033(6)
N14 0.049(6) 0.072(7) 0.055(6) -0.001(5) 0.021(5) -0.005(5)
N15 0.038(5) 0.053(6) 0.044(5) 0.003(4) 0.011(4) -0.007(4)
N16 0.045(5) 0.056(6) 0.051(6) -0.005(5) 0.020(5) -0.004(4)
N17 0.287(8) 0.041(2) 0.082(3) 0.003(3) 0.048(4) 0.027(4)
N18 0.287(8) 0.044(2) 0.084(3) 0.005(3) 0.053(4) 0.026(4)
O1 0.098(7) 0.046(5) 0.037(4) -0.001(4) 0.005(4) -0.034(5)
O2 0.044(4) 0.044(4) 0.041(4) 0.007(3) 0.013(3) -0.007(3)
O3 0.058(5) 0.063(5) 0.055(5) -0.005(4) 0.015(4) 0.016(4)
O4 0.084(7) 0.059(6) 0.197(13) 0.024(7) 0.093(8) 0.029(5)

loop_
_atom_type_symbol
_atom_type_scat_dispersion_real
_atom_type_scat_dispersion_imag
_atom_type_scat_Cromer_Mann_a1
_atom_type_scat_Cromer_Mann_b1
_atom_type_scat_Cromer_Mann_a2
_atom_type_scat_Cromer_Mann_b2
_atom_type_scat_Cromer_Mann_a3
_atom_type_scat_Cromer_Mann_b3
_atom_type_scat_Cromer_Mann_a4
_atom_type_scat_Cromer_Mann_b4
_atom_type_scat_Cromer_Mann_c
_atom_type_scat_source
C 0.0033 0.0016 2.3100 20.8439 1.0200 10.2075 1.5886 0.5687 0.8650 51.6512 0.2156 'International Tables Vol C 4.2.6.8 and 6.1.1.4'
H 0.0000 0.0000 0.4930 10.5109 0.3229 26.1257 0.1402 3.1424 0.0408 57.7998 0.0030 'International Tables Vol C 4.2.6.8 and 6.1.1.4'
N 0.0061 0.0033 12.2126 0.0057 3.1322 9.8933 2.0125 28.9975 1.1663 0.5826 -11.5290 'International Tables Vol C 4.2.6.8 and 6.1.1.4'
O 0.0106 0.0060 3.0485 13.2771 2.2868 5.7011 1.5463 0.3239 0.8670 32.9089 0.2508 'International Tables Vol C 4.2.6.8 and 6.1.1.4'
F 0.0171 0.0103 3.5392 10.2825 2.6412 4.2944 1.5170 0.2615 1.0243 26.1476 0.2776 'International Tables Vol C 4.2.6.8 and 6.1.1.4'
P 0.1023 0.0942 6.4345 1.9067 4.1791 27.1570 1.7800 0.5260 1.4908 68.1645 1.1149 'International Tables Vol C 4.2.6.8 and 6.1.1.4'

loop_
_geom_angle_atom_site_label_1
_geom_angle_atom_site_label_2
_geom_angle_atom_site_label_3
_geom_angle
_geom_angle_publ_flag
F1 P1 F2 92.0(4) yes
F1 P1 F3 177.7(5) yes
F2 P1 F3 90.3(4) yes
F1 P1 F4 87.3(4) yes
F2 P1 F4 179.1(4) yes
F3 P1 F4 90.4(4) yes
F1 P1 F5 88.0(4) yes
F2 P1 F5 88.6(4) yes
F3 P1 F5 91.8(4) yes
F4 P1 F5 91.0(4) yes
F1 P1 F6 90.7(4) yes
F2 P1 F6 91.7(4) yes
F3 P1 F6 89.5(4) yes
F4 P1 F6 88.7(4) yes
F5 P1 F6 178.7(4) yes
F7 P2 F8 89.8(4) yes
F7 P2 F9 178.3(5) yes
F8 P2 F9 90.5(5) yes
F7 P2 F10 89.1(4) yes
F8 P2 F10 178.7(5) yes
F9 P2 F10 90.5(4) yes
F7 P2 F11 88.0(4) yes
F8 P2 F11 89.4(4) yes
F9 P2 F11 90.3(4) yes
F10 P2 F11 89.9(4) yes
F7 P2 F12 89.1(4) yes
F8 P2 F12 89.1(5) yes
F9 P2 F12 92.5(5) yes
F10 P2 F12 91.6(4) yes
F11 P2 F12 176.8(5) yes
F25 P3 F26 90.0(6) yes
F25 P3 F27 177.9(6) yes
F26 P3 F27 91.6(6) yes
F25 P3 F28 88.7(6) yes
F26 P3 F28 178.6(6) yes
F27 P3 F28 89.8(6) yes
F25 P3 F29 87.9(5) yes
F26 P3 F29 90.9(5) yes
F27 P3 F29 90.7(5) yes
F28 P3 F29 89.4(6) yes
F25 P3 F30 92.9(6) yes
F26 P3 F30 88.2(6) yes
F27 P3 F30 88.5(6) yes
F28 P3 F30 91.5(6) yes
F29 P3 F30 178.8(6) yes
F13 P4 F14 91.8(4) yes
F13 P4 F15 178.9(5) yes
F14 P4 F15 89.1(4) yes
F13 P4 F16 90.8(5) yes
F14 P4 F16 177.1(4) yes
F15 P4 F16 88.3(4) yes
F13 P4 F17 90.4(4) yes
F14 P4 F17 89.1(4) yes
F15 P4 F17 90.2(4) yes
F16 P4 F17 89.5(4) yes
F13 P4 F18 90.3(5) yes
F14 P4 F18 91.7(4) yes
F15 P4 F18 89.0(4) yes
F16 P4 F18 89.6(4) yes
F17 P4 F18 178.9(4) yes
F19 P5 F20 91.2(7) yes
F19 P5 F21 178.6(7) yes
F20 P5 F21 90.2(8) yes
F19 P5 F22 93.8(6) yes
F20 P5 F22 174.7(7) yes
F21 P5 F22 84.8(7) yes
F19 P5 F23 92.0(6) yes
F20 P5 F23 83.9(7) yes
F21 P5 F23 87.7(7) yes
F22 P5 F23 94.0(6) yes
F19 P5 F24 90.1(7) yes
F20 P5 F24 94.4(8) yes
F21 P5 F24 90.2(8) yes
F22 P5 F24 87.5(7) yes
F23 P5 F24 177.3(7) yes
F37 P6 F38 87.1(7) yes
F37 P6 F39 176.3(8) yes
F38 P6 F39 96.5(8) yes
F37 P6 F40 93.0(7) yes
F38 P6 F40 178.1(8) yes
F39 P6 F40 83.4(8) yes
F37 P6 F41 92.9(6) yes
F38 P6 F41 89.0(6) yes
F39 P6 F41 86.5(6) yes
F40 P6 F41 92.9(7) yes
F37 P6 F42 88.1(6) yes
F38 P6 F42 90.9(6) yes
F39 P6 F42 92.5(6) yes
F40 P6 F42 87.2(6) yes
F41 P6 F42 179.0(5) yes
F31 P7 F32 96.0(8) yes
F31 P7 F33 165.7(7) yes
F32 P7 F33 93.8(8) yes
F31 P7 F34 87.8(6) yes
F32 P7 F34 168.1(8) yes
F33 P7 F34 80.6(6) yes
F31 P7 F35 80.0(7) yes
F32 P7 F35 82.7(8) yes
F33 P7 F35 90.9(7) yes
F34 P7 F35 87.0(7) yes
F31 P7 F36 93.8(8) yes
F32 P7 F36 102.2(10) yes
F33 P7 F36 94.4(8) yes
F34 P7 F36 88.7(8) yes
F35 P7 F36 172.5(9) yes
F43 P8 F44 92.4(7) yes
F43 P8 F45 172.4(8) yes
F44 P8 F45 86.8(6) yes
F43 P8 F46 92.0(7) yes
F44 P8 F46 174.5(7) yes
F45 P8 F46 88.4(6) yes
F43 P8 F47 86.7(8) yes
F44 P8 F47 86.5(7) yes
F45 P8 F47 85.7(7) yes
F46 P8 F47 90.5(7) yes
F43 P8 F48 97.4(8) yes
F44 P8 F48 92.4(6) yes
F45 P8 F48 90.2(6) yes
F46 P8 F48 90.3(6) yes
F47 P8 F48 175.7(7) yes
C2 C1 N5 109.6(8) yes
C2 C1 H11 109.9 no
N5 C1 H11 111.0 no
C2 C1 H12 108.8 no
N5 C1 H12 110.7 no
H11 C1 H12 106.8 no
C1 C2 C3 121.0(10) yes
C1 C2 C7 119.1(11) yes
C3 C2 C7 119.8(10) yes
C2 C3 C4 121.9(10) yes
C2 C3 H31 119.8 no
C4 C3 H31 118.3 no
C3 C4 C5 119.7(10) yes
C3 C4 H41 123.1 no
C5 C4 H41 117.2 no
C4 C5 C6 117.8(9) yes
C4 C5 C8 121.7(9) yes
C6 C5 C8 120.4(9) yes
C5 C6 C7 120.4(10) yes
C5 C6 H61 119.0 no
C7 C6 H61 120.6 no
C6 C7 C2 120.0(11) yes
C6 C7 H71 119.2 no
C2 C7 H71 120.6 no
C5 C8 N4 107.0(8) yes
C5 C8 H81 109.9 no
N4 C8 H81 110.7 no
C5 C8 H82 111.4 no
N4 C8 H82 111.5 no
H81 C8 H82 106.4 no
C10 C9 N4 120.1(9) yes
C10 C9 H91 119.8 no
N4 C9 H91 120.1 no
C9 C10 C11 120.9(9) yes
C9 C10 H101 120.5 no
C11 C10 H101 118.6 no
C10 C11 C12 117.0(8) yes
C10 C11 C16 123.2(8) yes
C12 C11 C16 119.8(8) yes
C11 C12 C13 120.4(9) yes
C11 C12 H121 118.7 no
C13 C12 H121 120.8 no
C12 C13 N4 120.4(9) yes
C12 C13 H131 120.9 no
N4 C13 H131 118.7 no
C15 C14 N3 121.6(9) yes
C15 C14 H141 120.4 no
N3 C14 H141 118.0 no
C14 C15 C16 119.8(9) yes
C14 C15 H151 120.7 no
C16 C15 H151 119.5 no
C11 C16 C15 118.7(8) yes
C11 C16 C17 123.9(9) yes
C15 C16 C17 117.4(9) yes
C16 C17 C18 122.0(9) yes
C16 C17 H171 118.9 no
C18 C17 H171 119.1 no
C17 C18 N3 120.4(9) yes
C17 C18 H181 119.3 no
N3 C18 H181 120.3 no
C20 C19 N3 111.1(8) yes
C20 C19 H191 109.1 no
N3 C19 H191 110.8 no
C20 C19 H192 108.5 no
N3 C19 H192 109.7 no
H191 C19 H192 107.5 no
C19 C20 C21 111.3(10) yes
C19 C20 H201 108.2 no
C21 C20 H201 110.3 no
C19 C20 H202 109.5 no
C21 C20 H202 109.7 no
H201 C20 H202 107.7 no
C20 C21 N2 110.7(9) yes
C20 C21 H211 110.3 no
N2 C21 H211 109.1 no
C20 C21 H212 110.8 no
N2 C21 H212 108.8 no
H211 C21 H212 107.1 no
C23 C22 N2 118.7(8) yes
C23 C22 O2 120.1(8) yes
N2 C22 O2 121.1(9) yes
C22 C23 C24 118.4(8) yes
C22 C23 C28 120.7(8) yes
C24 C23 C28 120.9(9) yes
C23 C24 C25 118.9(9) yes
C23 C24 H241 121.2 no
C25 C24 H241 119.9 no
C24 C25 C26 122.3(8) yes
C24 C25 H251 118.9 no
C26 C25 H251 118.7 no
C25 C26 C27 119.0(9) yes
C25 C26 H261 120.9 no
C27 C26 H261 120.1 no
C26 C27 C28 118.7(8) yes
C26 C27 C29 117.9(9) yes
C28 C27 C29 123.3(8) yes
C23 C28 C27 120.1(8) yes
C23 C28 H281 120.0 no
C27 C28 H281 119.9 no
C27 C29 N1 118.1(9) yes
C27 C29 O1 121.3(9) yes
N1 C29 O1 120.4(9) yes
C31 C30 N1 111.9(8) yes
C31 C30 H301 109.7 no
N1 C30 H301 109.5 no
C31 C30 H302 109.7 no
N1 C30 H302 109.4 no
H301 C30 H302 106.5 no
C30 C31 C32 108.1(7) yes
C30 C31 H311 110.4 no
C32 C31 H311 110.1 no
C30 C31 H312 110.7 no
C32 C31 H312 110.4 no
H311 C31 H312 107.1 no
C31 C32 N6 111.5(7) yes
C31 C32 H321 109.6 no
N6 C32 H321 109.7 no
C31 C32 H322 109.3 no
N6 C32 H322 110.3 no
H321 C32 H322 106.4 no
C34 C33 N6 119.1(9) yes
C34 C33 H331 121.3 no
N6 C33 H331 119.6 no
C33 C34 C35 120.2(9) yes
C33 C34 H341 119.0 no
C35 C34 H341 120.8 no
C34 C35 C36 119.5(9) yes
C34 C35 C40 119.9(8) yes
C36 C35 C40 120.6(9) yes
C35 C36 C37 118.4(10) yes
C35 C36 H361 120.4 no
C37 C36 H361 121.1 no
C36 C37 N6 122.3(9) yes
C36 C37 H371 118.6 no
N6 C37 H371 119.0 no
C39 C38 N5 121.8(11) yes
C39 C38 H381 119.7 no
N5 C38 H381 118.5 no
C38 C39 C40 121.5(10) yes
C38 C39 H391 120.1 no
C40 C39 H391 118.4 no
C35 C40 C39 123.0(9) yes
C35 C40 C41 120.4(8) yes
C39 C40 C41 116.6(9) yes
C40 C41 C42 119.1(9) yes
C40 C41 H411 120.6 no
C42 C41 H411 120.3 no
C41 C42 N5 120.8(9) yes
C41 C42 H421 120.1 no
N5 C42 H421 119.0 no
C44 C43 N11 108.0(9) yes
C44 C43 H431 109.8 no
N11 C43 H431 111.3 no
C44 C43 H432 110.0 no
N11 C43 H432 110.9 no
H431 C43 H432 106.8 no
C43 C44 C45 119.8(10) yes
C43 C44 C49 121.2(10) yes
C45 C44 C49 118.6(10) yes
C44 C45 C46 120.4(10) yes
C44 C45 H451 118.2 no
C46 C45 H451 121.1 no
C45 C46 C47 121.5(10) yes
C45 C46 H461 120.1 no
C47 C46 H461 118.3 no
C46 C47 C48 118.6(10) yes
C46 C47 C50 122.3(10) yes
C48 C47 C50 118.9(10) yes
C47 C48 C49 119.6(11) yes
C47 C48 H481 119.5 no
C49 C48 H481 120.9 no
C48 C49 C44 121.1(11) yes
C48 C49 H491 118.7 no
C44 C49 H491 120.2 no
C47 C50 N10 110.2(9) yes
C47 C50 H501 109.7 no
N10 C50 H501 110.3 no
C47 C50 H502 109.1 no
N10 C50 H502 108.3 no
H501 C50 H502 109.2 no
C52 C51 N10 119.4(11) yes
C52 C51 H511 120.0 no
N10 C51 H511 120.5 no
C51 C52 C53 122.1(11) yes
C51 C52 H521 117.8 no
C53 C52 H521 120.1 no
C52 C53 C54 115.5(12) yes
C52 C53 C58 122.0(11) yes
C54 C53 C58 122.5(11) yes
C53 C54 C55 119.2(12) yes
C53 C54 H541 118.5 no
C55 C54 H541 121.8 no
C54 C55 N10 122.5(11) yes
C54 C55 H551 118.5 no
N10 C55 H551 119.0 no
C57 C56 N9 123.0(14) yes
C57 C56 H561 117.7 no
N9 C56 H561 119.2 no
C56 C57 C58 117.9(13) yes
C56 C57 H571 119.8 no
C58 C57 H571 122.2 no
C53 C58 C57 122.8(11) yes
C53 C58 C59 119.3(12) yes
C57 C58 C59 117.8(13) yes
C58 C59 C60 120.7(15) yes
C58 C59 H591 120.6 no
C60 C59 H591 118.6 no
C59 C60 N9 121.7(15) yes
C59 C60 H601 120.1 no
N9 C60 H601 118.2 no
C62 C61 N9 115(2) yes
C62 C61 H611 104.2 no
N9 C61 H611 109.6 no
C62 C61 H612 111.7 no
N9 C61 H612 112.3 no
H611 C61 H612 102.4 no
C61 C62 C63 137(2) yes
C61 C62 H621 102.8 no
C63 C62 H621 107.5 no
C61 C62 H622 93.4 no
C63 C62 H622 105.0 no
H621 C62 H622 109.1 no
C62 C63 N8 121.8(17) yes
C62 C63 H631 105.9 no
N8 C63 H631 113.3 no
C62 C63 H632 100.1 no
N8 C63 H632 105.5 no
H631 C63 H632 109.1 no
C65 C64 N8 114.9(15) yes
C65 C64 O4 122.6(17) yes
N8 C64 O4 122.3(15) yes
C64 C65 C66 117.7(14) yes
C64 C65 C70 120.3(14) yes
C66 C65 C70 121.7(12) yes
C65 C66 C67 119.5(11) yes
C65 C66 H661 120.7 no
C67 C66 H661 119.8 no
C66 C67 C68 120.2(12) yes
C66 C67 H671 122.4 no
C68 C67 H671 117.4 no
C67 C68 C69 121.2(12) yes
C67 C68 H681 119.0 no
C69 C68 H681 119.8 no
C68 C69 C70 121.0(10) yes
C68 C69 C71 118.9(10) yes
C70 C69 C71 120.0(10) yes
C65 C70 C69 116.3(11) yes
C65 C70 H701 122.4 no
C69 C70 H701 121.3 no
C69 C71 N7 118.1(10) yes
C69 C71 O3 119.2(11) yes
N7 C71 O3 122.6(11) yes
C73 C72 N7 113.3(10) yes
C73 C72 H721 108.1 no
N7 C72 H721 108.8 no
C73 C72 H722 109.9 no
N7 C72 H722 110.2 no
H721 C72 H722 106.3 no
C72 C73 C74 110.3(10) yes
C72 C73 H731 109.0 no
C74 C73 H731 109.9 no
C72 C73 H732 111.2 no
C74 C73 H732 109.0 no
H731 C73 H732 107.5 no
C73 C74 N12 110.4(9) yes
C73 C74 H741 109.0 no
N12 C74 H741 109.6 no
C73 C74 H742 109.9 no
N12 C74 H742 109.2 no
H741 C74 H742 108.6 no
C76 C75 N12 123.1(10) yes
C76 C75 H751 118.2 no
N12 C75 H751 118.6 no
C75 C76 C77 119.0(10) yes
C75 C76 H761 121.5 no
C77 C76 H761 119.4 no
C76 C77 C78 117.4(10) yes
C76 C77 C82 121.2(9) yes
C78 C77 C82 121.3(9) yes
C77 C78 C79 119.4(10) yes
C77 C78 H781 120.4 no
C79 C78 H781 120.1 no
C78 C79 N12 121.4(10) yes
C78 C79 H791 118.6 no
N12 C79 H791 120.0 no
C81 C80 N11 119.8(9) yes
C81 C80 H801 121.8 no
N11 C80 H801 118.5 no
C80 C81 C82 120.1(9) yes
C80 C81 H811 119.4 no
C82 C81 H811 120.5 no
C77 C82 C81 120.5(9) yes
C77 C82 C83 120.6(8) yes
C81 C82 C83 118.9(9) yes
C82 C83 C84 119.3(9) yes
C82 C83 H831 119.5 no
C84 C83 H831 121.2 no
C83 C84 N11 120.9(9) yes
C83 C84 H841 119.4 no
N11 C84 H841 119.6 no
C86 C85 C90 120.9(12) yes
C86 C85 N14 127.1(12) yes
C90 C85 N14 111.9(9) yes
C85 C86 C87 117.6(12) yes
C85 C86 H861 122.8 no
C87 C86 H861 119.6 no
C86 C87 C88 122.3(12) yes
C86 C87 H871 120.1 no
C88 C87 H871 117.6 no
C87 C88 C89 118.8(12) yes
C87 C88 H881 121.4 no
C89 C88 H881 119.8 no
C88 C89 C90 119.3(11) yes
C88 C89 H891 120.3 no
C90 C89 H891 120.4 no
C89 C90 C85 121.0(10) yes
C89 C90 C91 134.6(12) yes
C85 C90 C91 104.3(9) yes
C90 C91 C92 130.5(12) yes
C90 C91 C102 107.2(9) yes
C92 C91 C102 122.2(10) yes
C91 C92 C93 116.8(11) yes
C91 C92 H921 122.6 no
C93 C92 H921 120.5 no
C92 C93 C94 120.4(11) yes
C92 C93 H931 120.7 no
C94 C93 H931 118.9 no
C93 C94 C95 132.3(12) yes
C93 C94 C101 121.7(10) yes
C95 C94 C101 106.0(10) yes
C94 C95 C96 130.9(13) yes
C94 C95 C100 106.3(10) yes
C96 C95 C100 122.8(11) yes
C95 C96 C97 116.5(11) yes
C95 C96 H961 122.0 no
C97 C96 H961 121.4 no
C96 C97 C98 121.6(13) yes
C96 C97 H971 119.6 no
C98 C97 H971 118.7 no
C97 C98 C99 119.4(13) yes
C97 C98 H981 120.5 no
C99 C98 H981 120.0 no
C98 C99 C100 118.4(13) yes
C98 C99 H991 121.6 no
C100 C99 H991 119.9 no
C99 C100 C95 121.2(13) yes
C99 C100 N13 127.4(13) yes
C95 C100 N13 111.2(10) yes
C94 C101 C102 120.2(11) yes
C94 C101 N13 111.4(10) yes
C102 C101 N13 127.9(12) yes
C91 C102 C101 118.4(11) yes
C91 C102 N14 108.5(9) yes
C101 C102 N14 133.0(11) yes
C104 C103 C108 114.5(17) yes
C104 C103 N17 142(2) yes
C108 C103 N17 103.4(16) yes
C103 C104 C105 131.0(19) yes
C103 C104 H1041 112.3 no
C105 C104 H1041 116.6 no
C104 C105 C106 110.0(18) yes
C104 C105 H1051 122.4 no
C106 C105 H1051 127.5 no
C105 C106 C107 126.6(19) yes
C105 C106 H1061 116.1 no
C107 C106 H1061 117.1 no
C106 C107 C108 121.9(19) yes
C106 C107 H1071 120.1 no
C108 C107 H1071 118.0 no
C103 C108 C107 115.7(17) yes
C103 C108 C109 104.7(15) yes
C107 C108 C109 140(2) yes
C108 C109 C110 129(2) yes
C108 C109 C120 107.9(15) yes
C110 C109 C120 123.0(19) yes
C109 C110 C111 121(2) yes
C109 C110 H1101 118.9 no
C111 C110 H1101 120.4 no
C110 C111 C112 116(2) yes
C110 C111 H1111 120.7 no
C112 C111 H1111 123.0 no
C111 C112 C113 134(2) yes
C111 C112 C119 122.6(19) yes
C113 C112 C119 102.8(14) yes
C112 C113 C114 129.8(20) yes
C112 C113 C118 105.3(16) yes
C114 C113 C118 124.8(19) yes
C113 C114 C115 118.0(18) yes
C113 C114 H1141 122.4 no
C115 C114 H1141 119.7 no
C114 C115 C116 113.3(18) yes
C114 C115 H1151 119.1 no
C116 C115 H1151 127.5 no
C115 C116 C117 131(2) yes
C115 C116 H1161 106.2 no
C117 C116 H1161 122.4 no
C116 C117 C118 110.6(18) yes
C116 C117 H1171 116.2 no
C118 C117 H1171 133.2 no
C117 C118 C113 122.1(19) yes
C117 C118 N18 123.6(18) yes
C113 C118 N18 114.3(17) yes
C112 C119 C120 121.9(16) yes
C112 C119 N18 113.9(17) yes
C120 C119 N18 124(2) yes
C109 C120 C119 115.3(15) yes
C109 C120 N17 107.7(17) yes
C119 C120 N17 137(2) yes
C122 C121 C126 123.1(9) yes
C122 C121 N16 126.6(9) yes
C126 C121 N16 110.3(7) yes
C121 C122 C123 117.0(8) yes
C121 C122 H1221 123.3 no
C123 C122 H1221 119.7 no
C122 C123 C124 120.6(8) yes
C122 C123 H1231 120.6 no
C124 C123 H1231 118.7 no
C123 C124 C125 120.5(8) yes
C123 C124 H1241 120.2 no
C125 C124 H1241 119.3 no
C124 C125 C126 118.5(7) yes
C124 C125 H1251 121.0 no
C126 C125 H1251 120.6 no
C125 C126 C121 120.3(7) yes
C125 C126 C127 132.6(8) yes
C121 C126 C127 107.0(7) yes
C126 C127 C128 132.0(8) yes
C126 C127 C138 105.8(6) yes
C128 C127 C138 122.2(7) yes
C127 C128 C129 118.6(7) yes
C127 C128 H1281 120.6 no
C129 C128 H1281 120.7 no
C128 C129 C130 118.9(7) yes
C128 C129 H1291 120.4 no
C130 C129 H1291 120.7 no
C129 C130 C131 132.2(8) yes
C129 C130 C137 121.2(7) yes
C131 C130 C137 106.6(6) yes
C130 C131 C132 132.7(8) yes
C130 C131 C136 107.3(7) yes
C132 C131 C136 120.0(7) yes
C131 C132 C133 117.5(7) yes
C131 C132 H1321 121.3 no
C133 C132 H1321 121.2 no
C132 C133 C134 122.8(8) yes
C132 C133 H1331 118.5 no
C134 C133 H1331 118.7 no
C133 C134 C135 119.0(8) yes
C133 C134 H1341 120.3 no
C135 C134 H1341 120.6 no
C134 C135 C136 117.9(9) yes
C134 C135 H1351 120.7 no
C136 C135 H1351 121.3 no
C135 C136 C131 122.8(9) yes
C135 C136 N15 128.4(9) yes
C131 C136 N15 108.8(7) yes
C130 C137 C138 121.2(8) yes
C130 C137 N15 109.1(6) yes
C138 C137 N15 129.6(8) yes
C137 C138 C127 117.7(7) yes
C137 C138 N16 131.3(9) yes
C127 C138 N16 111.0(7) yes
C140 C139 N19 176.3(15) yes
C139 C140 H1401 109.3 no
C139 C140 H1402 107.6 no
H1401 C140 H1402 109.2 no
C139 C140 H1403 110.3 no
H1401 C140 H1403 108.9 no
H1402 C140 H1403 111.6 no
C142 C141 N21 176.9(13) yes
C141 C142 H1421 109.6 no
C141 C142 H1422 110.7 no
H1421 C142 H1422 109.2 no
C141 C142 H1423 110.4 no
H1421 C142 H1423 108.5 no
H1422 C142 H1423 108.4 no
C144 C143 N20 174.0(19) yes
C143 C144 H1441 112.3 no
C143 C144 H1442 110.6 no
H1441 C144 H1442 106.8 no
C143 C144 H1443 114.2 no
H1441 C144 H1443 107.4 no
H1442 C144 H1443 105.0 no
C146 C145 N25 178.8(15) yes
C145 C146 H1461 111.2 no
C145 C146 H1462 110.8 no
H1461 C146 H1462 107.1 no
C145 C146 H1463 111.4 no
H1461 C146 H1463 107.7 no
H1462 C146 H1463 108.5 no
C148 C147 N24 176(3) yes
C147 C148 H1481 116.8 no
C147 C148 H1482 109.2 no
H1481 C148 H1482 111.0 no
C147 C148 H1483 108.4 no
H1481 C148 H1483 106.1 no
H1482 C148 H1483 104.6 no
C153 C149 N22 177.2(14) yes
C152 C151 N23 175(2) yes
C151 C152 H1521 110.7 no
C151 C152 H1522 110.6 no
H1521 C152 H1522 108.8 no
C151 C152 H1523 111.2 no
H1521 C152 H1523 108.6 no
H1522 C152 H1523 106.8 no
C149 C153 H1531 116.2 no
C149 C153 H1532 110.6 no
H1531 C153 H1532 102.1 no
C149 C153 H1533 112.1 no
H1531 C153 H1533 107.6 no
H1532 C153 H1533 107.4 no
C30 N1 C29 121.8(8) yes
C30 N1 H1 118.8 no
C29 N1 H1 119.4 no
C21 N2 C22 121.0(9) yes
C21 N2 H2 119.6 no
C22 N2 H2 119.4 no
C19 N3 C14 119.2(8) yes
C19 N3 C18 122.0(8) yes
C14 N3 C18 118.8(8) yes
C8 N4 C9 118.3(8) yes
C8 N4 C13 120.8(8) yes
C9 N4 C13 120.9(8) yes
C1 N5 C42 117.4(9) yes
C1 N5 C38 122.5(10) yes
C42 N5 C38 120.0(9) yes
C32 N6 C33 121.2(8) yes
C32 N6 C37 118.3(8) yes
C33 N6 C37 120.5(8) yes
C72 N7 C71 123.4(10) yes
C72 N7 H3 118.0 no
C71 N7 H3 118.6 no
C63 N8 C64 119.1(15) yes
C63 N8 H4 120.6 no
C64 N8 H4 120.3 no
C61 N9 C60 119.0(14) yes
C61 N9 C56 122.7(14) yes
C60 N9 C56 118.2(13) yes
C50 N10 C51 119.2(10) yes
C50 N10 C55 119.4(10) yes
C51 N10 C55 121.1(11) yes
C43 N11 C80 119.8(8) yes
C43 N11 C84 119.1(8) yes
C80 N11 C84 120.8(9) yes
C74 N12 C79 119.4(9) yes
C74 N12 C75 121.0(9) yes
C79 N12 C75 119.6(9) yes
C100 N13 C101 105.1(11) yes
C102 N14 C85 108.0(10) yes
C137 N15 C136 108.2(8) yes
C121 N16 C138 105.9(8) yes
C120 N17 C103 116.2(18) yes
C119 N18 C118 103.5(16) yes

loop_
_geom_bond_atom_site_label_1
_geom_bond_atom_site_label_2
_geom_bond_distance
_geom_bond_publ_flag
P1 F1 1.615(8) yes
P1 F2 1.567(8) yes
P1 F3 1.575(9) yes
P1 F4 1.598(8) yes
P1 F5 1.587(8) yes
P1 F6 1.593(9) yes
P2 F7 1.599(8) yes
P2 F8 1.600(9) yes
P2 F9 1.578(9) yes
P2 F10 1.596(8) yes
P2 F11 1.622(8) yes
P2 F12 1.573(9) yes
P3 F25 1.582(12) yes
P3 F26 1.614(12) yes
P3 F27 1.566(11) yes
P3 F28 1.571(12) yes
P3 F29 1.563(9) yes
P3 F30 1.538(11) yes
P4 F13 1.585(10) yes
P4 F14 1.580(8) yes
P4 F15 1.591(8) yes
P4 F16 1.610(8) yes
P4 F17 1.590(8) yes
P4 F18 1.600(8) yes
P5 F19 1.564(11) yes
P5 F20 1.567(16) yes
P5 F21 1.657(16) yes
P5 F22 1.549(10) yes
P5 F23 1.545(13) yes
P5 F24 1.575(15) yes
P6 F37 1.550(12) yes
P6 F38 1.524(15) yes
P6 F39 1.529(15) yes
P6 F40 1.558(16) yes
P6 F41 1.578(8) yes
P6 F42 1.589(8) yes
P7 F31 1.596(12) yes
P7 F32 1.555(18) yes
P7 F33 1.548(12) yes
P7 F34 1.627(13) yes
P7 F35 1.580(14) yes
P7 F36 1.509(19) yes
P8 F43 1.492(15) yes
P8 F44 1.572(12) yes
P8 F45 1.604(11) yes
P8 F46 1.558(11) yes
P8 F47 1.642(15) yes
P8 F48 1.601(12) yes
C1 C2 1.540(15) yes
C1 N5 1.480(13) yes
C1 H11 1.011 no
C1 H12 1.023 no
C2 C3 1.369(16) yes
C2 C7 1.365(15) yes
C3 C4 1.358(15) yes
C3 H31 1.043 no
C4 C5 1.413(14) yes
C4 H41 1.009 no
C5 C6 1.403(15) yes
C5 C8 1.500(14) yes
C6 C7 1.386(16) yes
C6 H61 1.051 no
C7 H71 1.035 no
C8 N4 1.498(13) yes
C8 H81 1.018 no
C8 H82 1.022 no
C9 C10 1.379(14) yes
C9 N4 1.359(13) yes
C9 H91 1.022 no
C10 C11 1.369(13) yes
C10 H101 1.019 no
C11 C12 1.427(13) yes
C11 C16 1.478(13) yes
C12 C13 1.364(14) yes
C12 H121 1.020 no
C13 N4 1.337(13) yes
C13 H131 1.012 no
C14 C15 1.355(14) yes
C14 N3 1.376(13) yes
C14 H141 1.023 no
C15 C16 1.425(13) yes
C15 H151 1.017 no
C16 C17 1.351(14) yes
C17 C18 1.383(15) yes
C17 H171 1.007 no
C18 N3 1.356(13) yes
C18 H181 1.015 no
C19 C20 1.525(15) yes
C19 N3 1.445(13) yes
C19 H191 1.004 no
C19 H192 1.020 no
C20 C21 1.508(15) yes
C20 H201 1.013 no
C20 H202 1.010 no
C21 N2 1.481(13) yes
C21 H211 1.014 no
C21 H212 1.016 no
C22 C23 1.518(14) yes
C22 N2 1.320(13) yes
C22 O2 1.250(11) yes
C23 C24 1.381(13) yes
C23 C28 1.387(13) yes
C24 C25 1.367(15) yes
C24 H241 1.030 no
C25 C26 1.366(14) yes
C25 H251 1.008 no
C26 C27 1.428(13) yes
C26 H261 1.002 no
C27 C28 1.384(13) yes
C27 C29 1.493(13) yes
C28 H281 1.030 no
C29 N1 1.322(13) yes
C29 O1 1.209(12) yes
C30 C31 1.507(13) yes
C30 N1 1.443(13) yes
C30 H301 1.020 no
C30 H302 1.018 no
C31 C32 1.507(13) yes
C31 H311 1.018 no
C31 H312 1.012 no
C32 N6 1.489(12) yes
C32 H321 1.020 no
C32 H322 1.020 no
C33 C34 1.391(15) yes
C33 N6 1.359(12) yes
C33 H331 1.017 no
C34 C35 1.361(14) yes
C34 H341 1.009 no
C35 C36 1.398(14) yes
C35 C40 1.500(13) yes
C36 C37 1.358(15) yes
C36 H361 0.999 no
C37 N6 1.334(13) yes
C37 H371 1.026 no
C38 C39 1.359(15) yes
C38 N5 1.316(15) yes
C38 H381 1.044 no
C39 C40 1.364(14) yes
C39 H391 1.041 no
C40 C41 1.406(14) yes
C41 C42 1.399(15) yes
C41 H411 1.031 no
C42 N5 1.330(14) yes
C42 H421 1.005 no
C43 C44 1.492(16) yes
C43 N11 1.481(14) yes
C43 H431 1.011 no
C43 H432 1.023 no
C44 C45 1.411(15) yes
C44 C49 1.385(15) yes
C45 C46 1.361(17) yes
C45 H451 1.006 no
C46 C47 1.407(16) yes
C46 H461 1.018 no
C47 C48 1.393(16) yes
C47 C50 1.497(16) yes
C48 C49 1.409(16) yes
C48 H481 1.019 no
C49 H491 1.007 no
C50 N10 1.508(15) yes
C50 H501 0.986 no
C50 H502 1.017 no
C51 C52 1.380(18) yes
C51 N10 1.334(15) yes
C51 H511 0.994 no
C52 C53 1.363(17) yes
C52 H521 1.024 no
C53 C54 1.413(17) yes
C53 C58 1.487(17) yes
C54 C55 1.377(19) yes
C54 H541 1.032 no
C55 N10 1.278(17) yes
C55 H551 1.025 no
C56 C57 1.41(2) yes
C56 N9 1.28(2) yes
C56 H561 1.058 no
C57 C58 1.331(18) yes
C57 H571 1.012 no
C58 C59 1.359(17) yes
C59 C60 1.35(2) yes
C59 H591 1.035 no
C60 N9 1.31(2) yes
C60 H601 1.021 no
C61 C62 1.304(2) yes
C61 N9 1.48(3) yes
C61 H611 1.079 no
C61 H612 1.016 no
C62 C63 1.303(2) yes
C62 H621 0.956 no
C62 H622 1.048 no
C63 N8 1.43(2) yes
C63 H631 0.933 no
C63 H632 1.070 no
C64 C65 1.52(2) yes
C64 N8 1.35(2) yes
C64 O4 1.184(19) yes
C65 C66 1.37(2) yes
C65 C70 1.447(17) yes
C66 C67 1.36(2) yes
C66 H661 1.017 no
C67 C68 1.393(18) yes
C67 H671 1.005 no
C68 C69 1.363(16) yes
C68 H681 1.035 no
C69 C70 1.396(15) yes
C69 C71 1.497(16) yes
C70 H701 1.012 no
C71 N7 1.318(15) yes
C71 O3 1.243(13) yes
C72 C73 1.520(16) yes
C72 N7 1.425(15) yes
C72 H721 1.029 no
C72 H722 1.012 no
C73 C74 1.486(16) yes
C73 H731 1.011 no
C73 H732 1.014 no
C74 N12 1.499(14) yes
C74 H741 1.013 no
C74 H742 0.997 no
C75 C76 1.364(16) yes
C75 N12 1.312(14) yes
C75 H751 1.021 no
C76 C77 1.388(15) yes
C76 H761 1.023 no
C77 C78 1.391(15) yes
C77 C82 1.486(15) yes
C78 C79 1.386(17) yes
C78 H781 1.033 no
C79 N12 1.320(15) yes
C79 H791 1.014 no
C80 C81 1.384(15) yes
C80 N11 1.353(13) yes
C80 H801 1.026 no
C81 C82 1.383(14) yes
C81 H811 1.013 no
C82 C83 1.387(14) yes
C83 C84 1.380(16) yes
C83 H831 1.032 no
C84 N11 1.344(13) yes
C84 H841 1.019 no
C85 C86 1.4219(10) yes
C85 C90 1.402(18) yes
C85 N14 1.346(16) yes
C86 C87 1.4219(10) yes
C86 H861 0.996 no
C87 C88 1.4219(10) yes
C87 H871 0.994 no
C88 C89 1.4219(10) yes
C88 H881 1.026 no
C89 C90 1.4219(10) yes
C89 H891 0.997 no
C90 C91 1.4220(10) yes
C91 C92 1.4219(10) yes
C91 C102 1.423(17) yes
C92 C93 1.4219(10) yes
C92 H921 0.995 no
C93 C94 1.4219(10) yes
C93 H931 1.014 no
C94 C95 1.4221(10) yes
C94 C101 1.358(17) yes
C95 C96 1.4221(10) yes
C95 C100 1.356(19) yes
C96 C97 1.4219(10) yes
C96 H961 1.035 no
C97 C98 1.4217(10) yes
C97 H971 0.990 no
C98 C99 1.4219(10) yes
C98 H981 0.965 no
C99 C100 1.4219(10) yes
C99 H991 1.043 no
C100 N13 1.373(18) yes
C101 C102 1.4220(10) yes
C101 N13 1.369(16) yes
C102 N14 1.360(15) yes
C103 C104 1.4221(10) yes
C103 C108 1.56(3) yes
C103 N17 1.333(2) yes
C104 C105 1.4220(10) yes
C104 H1041 1.046 no
C105 C106 1.4219(10) yes
C105 H1051 0.941 no
C106 C107 1.4220(10) yes
C106 H1061 0.984 no
C107 C108 1.4219(10) yes
C107 H1071 1.001 no
C108 C109 1.4220(10) yes
C109 C110 1.4220(10) yes
C109 C120 1.43(3) yes
C110 C111 1.4219(10) yes
C110 H1101 1.004 no
C111 C112 1.4219(10) yes
C111 H1111 1.006 no
C112 C113 1.4220(10) yes
C112 C119 1.41(3) yes
C113 C114 1.4219(10) yes
C113 C118 1.37(3) yes
C114 C115 1.4220(10) yes
C114 H1141 1.036 no
C115 C116 1.4219(10) yes
C115 H1151 1.121 no
C116 C117 1.4219(10) yes
C116 H1161 1.036 no
C117 C118 1.4220(10) yes
C117 H1171 0.940 no
C118 N18 1.333(2) yes
C119 C120 1.4220(10) yes
C119 N18 1.333(2) yes
C120 N17 1.333(2) yes
C121 C122 1.4219(10) yes
C121 C126 1.374(13) yes
C121 N16 1.405(13) yes
C122 C123 1.4218(10) yes
C122 H1221 1.019 no
C123 C124 1.4218(10) yes
C123 H1231 0.993 no
C124 C125 1.4218(10) yes
C124 H1241 1.020 no
C125 C126 1.4218(10) yes
C125 H1251 0.991 no
C126 C127 1.4219(10) yes
C127 C128 1.4218(10) yes
C127 C138 1.406(12) yes
C128 C129 1.4218(10) yes
C128 H1281 1.013 no
C129 C130 1.4219(10) yes
C129 H1291 1.000 no
C130 C131 1.4220(10) yes
C130 C137 1.379(13) yes
C131 C132 1.4220(10) yes
C131 C136 1.400(14) yes
C132 C133 1.4219(10) yes
C132 H1321 1.004 no
C133 C134 1.4219(10) yes
C133 H1331 1.010 no
C134 C135 1.4219(10) yes
C134 H1341 0.985 no
C135 C136 1.4219(10) yes
C135 H1351 1.011 no
C136 N15 1.358(13) yes
C137 C138 1.4219(10) yes
C137 N15 1.398(12) yes
C138 N16 1.359(12) yes
C139 C140 1.478(17) yes
C139 N19 1.1478(10) yes
C140 H1401 1.018 no
C140 H1402 0.986 no
C140 H1403 0.989 no
C141 C142 1.438(12) yes
C141 N21 1.1476(10) yes
C142 H1421 1.001 no
C142 H1422 1.002 no
C142 H1423 1.011 no
C143 C144 1.441(19) yes
C143 N20 1.1478(10) yes
C144 H1441 1.001 no
C144 H1442 1.033 no
C144 H1443 1.025 no
C145 C146 1.436(16) yes
C145 N25 1.1479(10) yes
C146 H1461 1.020 no
C146 H1462 1.010 no
C146 H1463 1.002 no
C147 C148 1.41(2) yes
C147 N24 1.1478(10) yes
C148 H1481 0.980 no
C148 H1482 1.002 no
C148 H1483 1.062 no
C149 C153 1.477(17) yes
C149 N22 1.1480(10) yes
C151 C152 1.410(19) yes
C151 N23 1.1478(10) yes
C152 H1521 0.993 no
C152 H1522 1.016 no
C152 H1523 1.018 no
C153 H1531 1.048 no
C153 H1532 1.051 no
C153 H1533 0.974 no
N1 H1 0.912 no
N2 H2 0.910 no
N7 H3 0.917 no
N8 H4 0.920 no
